data_4518613
loop_
_publ_author_name
'Schiebel, Eva'
'Voccia, Maria'
'Falivene, Laura'
'Caporaso, Lucia'
'Mecking, Stefan'

_publ_section_title
;
 The Impact of Charge in a Ni(II) Polymerization Catalyst
;
_journal_name_full 'ACS Catalysis'
_journal_page_first 5358
_journal_page_last 5368
_journal_paper_doi 10.1021/acscatal.1c00778
_journal_year 2021
_chemical_formula_moiety 'C59 H33 F24 N3 Ni O, C32 H12 B F24'
_chemical_formula_sum 'C91 H45 B F48 N3 Ni O'
_chemical_formula_weight 2177.82
_space_group_crystal_system monoclinic
_space_group_IT_number 15
_space_group_name_Hall '-C 2yc'
_space_group_name_H-M_alt 'C 1 2/c 1'
_atom_sites_solution_hydrogens mixed
_atom_sites_solution_primary dual
_audit_creation_date 2020-09-15
_audit_creation_method
;
Olex2 1.2
(compiled 2018.05.29 svn.r3508 for OlexSys, GUI svn.r5506)
;
_cell_angle_alpha 90
_cell_angle_beta 107.621(2)
_cell_angle_gamma 90
_cell_formula_units_Z 8
_cell_length_a 44.1023(14)
_cell_length_b 11.9357(4)
_cell_length_c 37.7488(10)
_cell_measurement_reflns_used 45610
_cell_measurement_temperature 100
_cell_measurement_theta_max 25.60
_cell_measurement_theta_min 1.77
_cell_volume 18938.3(10)
_computing_cell_refinement 'X-Area Recipe 1.33.0.0 (STOE, 2015)'
_computing_data_collection 'X-Area WinXpose 2.0.22.0 (STOE, 2016)'
_computing_data_reduction
;
X-Area Integrate 1.74.2.0 (STOE, 2018)
X-Area LANA 1.75.3.0 (STOE, 2018)
;
_computing_molecular_graphics 'Olex2 (Dolomanov et al., 2009)'
_computing_publication_material 'Olex2 (Dolomanov et al., 2009)'
_computing_structure_refinement 'ShelXL (Sheldrick, 2015)'
_computing_structure_solution 'ShelXT (Sheldrick, 2015)'
_diffrn_ambient_temperature 100
_diffrn_detector_area_resol_mean 6.67
_diffrn_detector_type 'STOE Imaging Plate'
_diffrn_measured_fraction_theta_full 0.999
_diffrn_measured_fraction_theta_max 0.985
_diffrn_measurement_details
;
 360 frames, detector distance = 110 mm
;
_diffrn_measurement_device '2-circle diffractometer'
_diffrn_measurement_device_type 'STOE IPDS 2T'
_diffrn_measurement_method 'rotation method, \w scans'
_diffrn_radiation_type MoK\a
_diffrn_radiation_wavelength 0.71073
_diffrn_reflns_av_R_equivalents 0.1151
_diffrn_reflns_av_unetI/netI 0.0655
_diffrn_reflns_Laue_measured_fraction_full 0.999
_diffrn_reflns_Laue_measured_fraction_max 0.985
_diffrn_reflns_limit_h_max 52
_diffrn_reflns_limit_h_min -52
_diffrn_reflns_limit_k_max 14
_diffrn_reflns_limit_k_min -14
_diffrn_reflns_limit_l_max 45
_diffrn_reflns_limit_l_min -45
_diffrn_reflns_number 99181
_diffrn_reflns_point_group_measured_fraction_full 0.999
_diffrn_reflns_point_group_measured_fraction_max 0.985
_diffrn_reflns_theta_full 25.242
_diffrn_reflns_theta_max 25.389
_diffrn_reflns_theta_min 1.698
_exptl_absorpt_coefficient_mu 0.347
_exptl_absorpt_correction_T_max 0.9611
_exptl_absorpt_correction_T_min 0.3536
_exptl_absorpt_correction_type multi-scan
_exptl_absorpt_process_details
;
STOE LANA, absorption correction by scaling of reflection intensities.
J. Koziskova, F. Hahn, J. Richter, J. Kozisek, "Comparison of different
absorption corrections on the model structure of tetrakis(\m~2~-acetato)-
diaqua-di-copper(II)", Acta Chimica Slovaca, vol. 9, no. 2, 2016, pp. 136 - 140.
Afterwards a spherical absorption correction was performed within STOE LANA.
;
_exptl_crystal_colour red
_exptl_crystal_colour_primary red
_exptl_crystal_density_diffrn 1.528
_exptl_crystal_density_method 'not measured'
_exptl_crystal_description prism
_exptl_crystal_F_000 8680
_exptl_crystal_recrystallization_method 'Methylene chloride/pentane layered'
_exptl_crystal_size_max 0.3
_exptl_crystal_size_mid 0.2
_exptl_crystal_size_min 0.1
_refine_diff_density_max 1.328
_refine_diff_density_min -0.440
_refine_diff_density_rms 0.071
_refine_ls_extinction_coef 0.00037(4)
_refine_ls_extinction_expression Fc^*^=kFc[1+0.001xFc^2^\l^3^/sin(2\q)]^-1/4^
_refine_ls_extinction_method 'SHELXL-2018/3 (Sheldrick 2018)'
_refine_ls_goodness_of_fit_ref 1.026
_refine_ls_hydrogen_treatment mixed
_refine_ls_matrix_type full
_refine_ls_number_parameters 1453
_refine_ls_number_reflns 17175
_refine_ls_number_restraints 12
_refine_ls_restrained_S_all 1.028
_refine_ls_R_factor_all 0.1151
_refine_ls_R_factor_gt 0.0703
_refine_ls_shift/su_max 0.001
_refine_ls_shift/su_mean 0.000
_refine_ls_structure_factor_coef Fsqd
_refine_ls_weighting_details 'w=1/[\s^2^(Fo^2^)+(0.1040P)^2^+30.2771P] where P=(Fo^2^+2Fc^2^)/3'
_refine_ls_weighting_scheme calc
_refine_ls_wR_factor_gt 0.1823
_refine_ls_wR_factor_ref 0.2087
_reflns_Friedel_coverage 0.000
_reflns_number_gt 10287
_reflns_number_total 17175
_reflns_threshold_expression 'I > 2\s(I)'
_cod_data_source_file cs1c00778_si_002.cif
_cod_data_source_block es484_2
_cod_database_code 4518613
_shelx_shelxl_version_number 2018/3
_shelx_space_group_comment
;
The symmetry employed for this shelxl refinement is uniquely defined
by the following loop, which should always be used as a source of
symmetry information in preference to the above space-group names.
They are only intended as comments.
;
_olex2_refinement_description
;
1. Fixed Uiso
 At 1.2 times of:
  All C(H) groups
 At 1.5 times of:
  All C(H,H,H) groups
2. Restrained distances
 F12A-C59 \\sim F10B-C59
 with sigma of 0.02
 F10A-C59 \\sim F11B-C59
 with sigma of 0.02
 F11A-C59 \\sim F12B-C59
 with sigma of 0.02
 F49-C79 \\sim F36-C79
 with sigma of 0.02
 F10-C79 \\sim F35-C79
 with sigma of 0.02
 F11-C79 \\sim F34-C79
 with sigma of 0.02
 C25-F16 \\sim C25-F16A
 with sigma of 0.02
 C25-F18 \\sim C25-F18A
 with sigma of 0.02
 F17-C25 \\sim F12-C25
 with sigma of 0.02
 C66-F48 \\sim C66-F48A
 with sigma of 0.02
 C66-F47 \\sim C66-F47A
 with sigma of 0.02
 C66-F46 \\sim C66-F46A
 with sigma of 0.02
3. Others
 Sof(F39)=Sof(F37)=Sof(F38)=1-FVAR(1)
 Sof(F03S)=Sof(F03T)=Sof(F03X)=FVAR(1)
 Sof(F11B)=Sof(F10B)=Sof(F12B)=1-FVAR(2)
 Sof(F11A)=Sof(F12A)=Sof(F10A)=FVAR(2)
 Sof(F36)=Sof(F34)=Sof(F35)=1-FVAR(3)
 Sof(F49)=Sof(F11)=Sof(F10)=FVAR(3)
 Sof(F12)=Sof(F16A)=Sof(F18A)=1-FVAR(4)
 Sof(F17)=Sof(F16)=Sof(F18)=FVAR(4)
 Sof(F47A)=Sof(F48A)=Sof(F46A)=1-FVAR(5)
 Sof(F48)=Sof(F47)=Sof(F46)=FVAR(5)
4.a Aromatic/amide H refined with riding coordinates:
 C9(H9), C91(H91), C85(H85), C6(H6), C3(H3), C51(H51), C20(H20), C31(H31),
 C75(H75), C37(H37), C18(H18), C69(H69), C19(H19), C67(H67), C72(H72), C83(H83),
  C77(H77), C8(H8), C15(H15), C61(H61), C40(H40), C29(H29), C42(H42), C11(H11),
 C58(H58), C34(H34), C53(H53), C80(H80), C88(H88), C56(H56), C45(H45), C41(H41),
  C26(H26), C23(H23), C13(H13), C48(H48), C12(H12), C64(H64)
4.b Idealised Me refined as rotating group:
 C5(H5A,H5B,H5C), C10(H10A,H10B,H10C)
;
_smtbx_masks_void_probe_radius 1.2
_smtbx_masks_void_truncation_radius 1.2
_olex2_submission_special_instructions 'No special instructions were received'

loop_
_space_group_symop_operation_xyz
'x, y, z'
'-x, y, -z+1/2'
'x+1/2, y+1/2, z'
'-x+1/2, y+1/2, -z+1/2'
'-x, -y, -z'
'x, -y, z-1/2'
'-x+1/2, -y+1/2, -z'
'x+1/2, -y+1/2, z-1/2'

loop_
_atom_site_label
_atom_site_type_symbol
_atom_site_fract_x
_atom_site_fract_y
_atom_site_fract_z
_atom_site_U_iso_or_equiv
_atom_site_adp_type
_atom_site_occupancy
_atom_site_site_symmetry_order
_atom_site_calc_flag
_atom_site_refinement_flags_posn
_atom_site_refinement_flags_adp
_atom_site_refinement_flags_occupancy
_atom_site_disorder_assembly
_atom_site_disorder_group
Ni1 Ni 0.42447(2) 0.68579(5) 0.39552(2) 0.04596(18) Uani 1 1 d . . . . .
F6 F 0.43107(6) 0.4689(2) 0.45686(9) 0.0657(8) Uani 1 1 d . . . . .
F2 F 0.31953(7) 0.0959(2) 0.45277(8) 0.0634(7) Uani 1 1 d . . . . .
F5 F 0.41574(7) 0.3664(3) 0.40851(8) 0.0667(8) Uani 1 1 d . . . . .
F4 F 0.43384(7) 0.2900(2) 0.46208(9) 0.0699(8) Uani 1 1 d . . . . .
F31 F 0.45540(7) 0.5276(3) 0.21372(8) 0.0714(8) Uani 1 1 d . . . . .
F42 F 0.41946(7) 0.4575(3) 0.07891(8) 0.0713(8) Uani 1 1 d . . . . .
O1 O 0.38230(7) 0.6315(3) 0.36832(8) 0.0465(7) Uani 1 1 d . . . . .
F41 F 0.38238(7) 0.4940(3) 0.02864(9) 0.0777(9) Uani 1 1 d . . . . .
F28 F 0.29675(8) 0.4173(3) 0.18874(9) 0.0765(9) Uani 1 1 d . . . . .
F23 F 0.33170(7) 0.9194(3) 0.26844(9) 0.0792(9) Uani 1 1 d . . . . .
F15 F 0.49931(8) 0.3792(3) 0.47308(8) 0.0782(9) Uani 1 1 d . . . . .
F14 F 0.49161(8) 0.2099(3) 0.45316(10) 0.0858(10) Uani 1 1 d . . . . .
F40 F 0.43113(8) 0.5196(3) 0.03125(9) 0.0841(10) Uani 1 1 d . . . . .
F13 F 0.53876(7) 0.2760(3) 0.47165(9) 0.0915(11) Uani 1 1 d . . . . .
F45 F 0.28955(9) 1.1849(3) 0.16881(10) 0.0860(10) Uani 1 1 d . . . . .
F29 F 0.29288(9) 0.5811(3) 0.20861(10) 0.0917(11) Uani 1 1 d . . . . .
F1 F 0.35316(8) 0.1248(3) 0.50578(9) 0.0871(10) Uani 1 1 d . . . . .
F33 F 0.42558(9) 0.5363(3) 0.24905(10) 0.0943(12) Uani 1 1 d . . . . .
F3 F 0.30653(9) 0.1950(2) 0.49287(11) 0.0894(11) Uani 1 1 d . . . . .
F30 F 0.33860(8) 0.5051(4) 0.21964(10) 0.1019(13) Uani 1 1 d . . . . .
N1 N 0.44229(8) 0.6245(3) 0.35981(10) 0.0433(8) Uani 1 1 d . . . . .
F22 F 0.34178(7) 0.7582(3) 0.29172(10) 0.0942(12) Uani 1 1 d . . . . .
N3 N 0.40464(8) 0.7585(3) 0.42744(10) 0.0476(9) Uani 1 1 d . . . . .
N2 N 0.32679(9) 0.6158(3) 0.37697(11) 0.0481(9) Uani 1 1 d . . . . .
F32 F 0.47241(8) 0.6058(3) 0.26718(9) 0.0959(12) Uani 1 1 d . . . . .
F24 F 0.35891(7) 0.8076(4) 0.24658(9) 0.0969(12) Uani 1 1 d . . . . .
F43 F 0.26279(10) 1.0349(3) 0.15881(13) 0.1080(13) Uani 1 1 d . . . . .
F11A F 0.22708(12) 0.7847(10) 0.25396(18) 0.082(3) Uani 0.77(2) 1 d D . P A 1
C16 C 0.47086(9) 0.6727(4) 0.35441(11) 0.0418(10) Uani 1 1 d . . . . .
C9 C 0.42910(10) 0.5461(4) 0.33591(12) 0.0438(10) Uani 1 1 d . . . . .
H9 H 0.441096 0.518512 0.320695 0.053 Uiso 1 1 calc R . . . .
C91 C 0.31985(10) 0.6627(4) 0.09472(13) 0.0501(11) Uani 1 1 d . . . . .
H91 H 0.321279 0.696510 0.072492 0.060 Uiso 1 1 calc R . . . .
F12A F 0.27204(19) 0.7212(9) 0.25530(19) 0.102(5) Uani 0.77(2) 1 d D . P A 1
C7 C 0.34511(10) 0.4929(4) 0.33796(12) 0.0449(10) Uani 1 1 d . . . . .
C1 C 0.37574(10) 0.5444(4) 0.34652(12) 0.0460(10) Uani 1 1 d . . . . .
F44 F 0.30737(12) 1.0417(5) 0.20136(11) 0.145(2) Uani 1 1 d . . . . .
C86 C 0.31359(11) 0.5651(4) 0.15811(14) 0.0530(11) Uani 1 1 d . . . . .
C17 C 0.46948(9) 0.7854(4) 0.34422(12) 0.0442(10) Uani 1 1 d . . . . .
C85 C 0.33681(10) 0.6475(4) 0.16053(13) 0.0486(11) Uani 1 1 d . . . . .
H85 H 0.350020 0.669985 0.184347 0.058 Uiso 1 1 calc R . . . .
C6 C 0.33808(10) 0.3988(4) 0.31393(12) 0.0469(10) Uani 1 1 d . . . . .
H6 H 0.317957 0.363474 0.309331 0.056 Uiso 1 1 calc R . . . .
F10A F 0.2576(3) 0.8845(7) 0.23570(14) 0.102(4) Uani 0.77(2) 1 d D . P A 1
C3 C 0.38918(10) 0.4077(4) 0.30617(12) 0.0459(10) Uani 1 1 d . . . . .
H3 H 0.404283 0.379124 0.295118 0.055 Uiso 1 1 calc R . . . .
C51 C 0.36391(10) 0.4651(4) 0.43767(12) 0.0486(11) Uani 1 1 d . . . . .
H51 H 0.371969 0.529694 0.428839 0.058 Uiso 1 1 calc R . . . .
C52 C 0.28746(9) 0.8164(4) 0.36610(12) 0.0483(11) Uani 1 1 d . . . . .
C20 C 0.52497(10) 0.6625(4) 0.35328(12) 0.0488(11) Uani 1 1 d . . . . .
H20 H 0.543785 0.620488 0.355699 0.059 Uiso 1 1 calc R . . . .
C60 C 0.34523(10) 0.9121(4) 0.12127(12) 0.0466(10) Uani 1 1 d . . . . .
C21 C 0.49846(10) 0.6097(4) 0.35922(11) 0.0448(10) Uani 1 1 d . . . . .
C31 C 0.44050(11) 0.9546(4) 0.35581(13) 0.0499(11) Uani 1 1 d . . . . .
H31 H 0.459677 0.979617 0.373300 0.060 Uiso 1 1 calc R . . . .
C4 C 0.35922(10) 0.3568(4) 0.29702(12) 0.0468(10) Uani 1 1 d . . . . .
C75 C 0.38975(10) 0.6682(4) 0.08663(12) 0.0462(10) Uani 1 1 d . . . . .
H75 H 0.378445 0.607542 0.092957 0.055 Uiso 1 1 calc R . . . .
C76 C 0.39413(10) 0.8027(4) 0.17053(12) 0.0457(10) Uani 1 1 d . . . . .
C37 C 0.41156(10) 0.8184(4) 0.31198(12) 0.0455(10) Uani 1 1 d . . . . .
H37 H 0.410886 0.749476 0.299161 0.055 Uiso 1 1 calc R . . . .
C18 C 0.49666(10) 0.8356(4) 0.33962(12) 0.0457(10) Uani 1 1 d . . . . .
H18 H 0.496296 0.912773 0.333388 0.055 Uiso 1 1 calc R . . . .
C84 C 0.34104(10) 0.6972(4) 0.12904(12) 0.0455(10) Uani 1 1 d . . . . .
C69 C 0.40420(10) 0.8592(4) 0.09052(12) 0.0498(11) Uani 1 1 d . . . . .
H69 H 0.403309 0.932808 0.099723 0.060 Uiso 1 1 calc R . . . .
C68 C 0.38663(10) 0.7748(4) 0.10059(12) 0.0447(10) Uani 1 1 d . . . . .
C38 C 0.30968(10) 0.6411(4) 0.40302(12) 0.0468(10) Uani 1 1 d . . . . .
C27 C 0.50620(10) 0.3411(4) 0.41466(14) 0.0541(12) Uani 1 1 d . . . . .
C19 C 0.52406(10) 0.7738(4) 0.34405(12) 0.0481(11) Uani 1 1 d . . . . .
H19 H 0.542362 0.808687 0.340691 0.058 Uiso 1 1 calc R . . . .
C35 C 0.38430(10) 0.8835(4) 0.30486(12) 0.0497(11) Uani 1 1 d . . . . .
C22 C 0.50108(9) 0.4889(4) 0.36943(12) 0.0465(10) Uani 1 1 d . . . . .
C67 C 0.33745(11) 0.9695(4) 0.08801(13) 0.0539(11) Uani 1 1 d . . . . .
H67 H 0.346147 0.944719 0.069220 0.065 Uiso 1 1 calc R . . . .
C30 C 0.43992(10) 0.8530(4) 0.33775(12) 0.0464(10) Uani 1 1 d . . . . .
C5 C 0.35090(12) 0.2591(4) 0.27063(14) 0.0560(12) Uani 1 1 d . . . . .
H5A H 0.334891 0.212390 0.276739 0.084 Uiso 1 1 calc GR . . . .
H5B H 0.370031 0.214395 0.272861 0.084 Uiso 1 1 calc GR . . . .
H5C H 0.342346 0.286785 0.245096 0.084 Uiso 1 1 calc GR . . . .
C72 C 0.42572(11) 0.7337(4) 0.05386(13) 0.0550(12) Uani 1 1 d . . . . .
H72 H 0.438681 0.720339 0.038270 0.066 Uiso 1 1 calc R . . . .
C43 C 0.31325(10) 0.5694(4) 0.43370(12) 0.0473(10) Uani 1 1 d . . . . .
C39 C 0.29191(10) 0.7404(4) 0.39826(13) 0.0483(11) Uani 1 1 d . . . . .
C83 C 0.40931(10) 0.7047(4) 0.18735(12) 0.0486(11) Uani 1 1 d . . . . .
H83 H 0.402635 0.634882 0.175456 0.058 Uiso 1 1 calc R . . . .
C44 C 0.33302(10) 0.4670(4) 0.44069(12) 0.0482(11) Uani 1 1 d . . . . .
C2 C 0.39815(10) 0.4978(4) 0.33048(11) 0.0448(10) Uani 1 1 d . . . . .
C73 C 0.40877(11) 0.6474(4) 0.06382(13) 0.0518(11) Uani 1 1 d . . . . .
C77 C 0.40541(11) 0.9018(4) 0.18934(12) 0.0526(11) Uani 1 1 d . . . . .
H77 H 0.395783 0.970697 0.179296 0.063 Uiso 1 1 calc R . . . .
C8 C 0.32297(10) 0.5267(4) 0.35595(12) 0.0461(10) Uani 1 1 d . . . . .
H8 H 0.304366 0.482731 0.352655 0.055 Uiso 1 1 calc R . . . .
C15 C 0.40532(11) 0.7241(4) 0.46165(13) 0.0535(11) Uani 1 1 d . . . . .
H15 H 0.417996 0.660794 0.471870 0.064 Uiso 1 1 calc R . . . .
C32 C 0.41343(11) 1.0195(4) 0.34857(13) 0.0518(11) Uani 1 1 d . . . . .
C61 C 0.33004(11) 0.9491(4) 0.14705(14) 0.0568(12) Uani 1 1 d . . . . .
H61 H 0.334042 0.910398 0.170005 0.068 Uiso 1 1 calc R . . . .
C40 C 0.27720(11) 0.7668(4) 0.42525(13) 0.0529(11) Uani 1 1 d . . . . .
H40 H 0.265028 0.833584 0.422895 0.063 Uiso 1 1 calc R . . . .
C57 C 0.27103(10) 0.8527(4) 0.30010(13) 0.0524(12) Uani 1 1 d . . . . .
C49 C 0.38297(11) 0.3704(4) 0.44738(12) 0.0499(11) Uani 1 1 d . . . . .
C59 C 0.25732(11) 0.8085(5) 0.26157(13) 0.0599(13) Uani 1 1 d D . . . .
C54 C 0.28645(11) 1.0052(4) 0.34251(14) 0.0556(12) Uani 1 1 d . . . . .
C29 C 0.50051(10) 0.4530(4) 0.40457(13) 0.0503(11) Uani 1 1 d . . . . .
H29 H 0.496254 0.505112 0.421493 0.060 Uiso 1 1 calc R . . . .
C42 C 0.29758(11) 0.6004(4) 0.45934(13) 0.0530(11) Uani 1 1 d . . . . .
H42 H 0.299083 0.553156 0.480052 0.064 Uiso 1 1 calc R . . . .
C11 C 0.38673(11) 0.8495(4) 0.41393(13) 0.0548(12) Uani 1 1 d . . . . .
H11 H 0.385317 0.874780 0.389623 0.066 Uiso 1 1 calc R . . . .
C70 C 0.42306(10) 0.8397(4) 0.06743(13) 0.0545(12) Uani 1 1 d . . . . .
C47 C 0.32970(12) 0.1748(4) 0.47884(14) 0.0572(12) Uani 1 1 d . . . . .
C89 C 0.29676(11) 0.5801(4) 0.09241(13) 0.0535(11) Uani 1 1 d . . . . .
C58 C 0.27688(10) 0.7784(4) 0.32961(13) 0.0499(11) Uani 1 1 d . . . . .
H58 H 0.273622 0.700477 0.324842 0.060 Uiso 1 1 calc R . . . .
C34 C 0.38486(12) 0.9843(4) 0.32318(14) 0.0561(12) Uani 1 1 d . . . . .
H34 H 0.366185 1.028705 0.318578 0.067 Uiso 1 1 calc R . . . .
C36 C 0.35467(11) 0.8422(5) 0.27799(14) 0.0601(13) Uani 1 1 d . . . . .
C50 C 0.41572(11) 0.3733(4) 0.44358(15) 0.0552(12) Uani 1 1 d . . . . .
C53 C 0.29192(10) 0.9310(4) 0.37225(13) 0.0530(11) Uani 1 1 d . . . . .
H53 H 0.298766 0.958853 0.396973 0.064 Uiso 1 1 calc R . . . .
C81 C 0.43370(10) 0.7057(5) 0.22070(12) 0.0533(12) Uani 1 1 d . . . . .
C80 C 0.44451(11) 0.8050(5) 0.23836(13) 0.0597(13) Uani 1 1 d . . . . .
H80 H 0.461383 0.805851 0.261066 0.072 Uiso 1 1 calc R . . . .
C46 C 0.34163(11) 0.2771(4) 0.46409(12) 0.0518(11) Uani 1 1 d . . . . .
C88 C 0.29394(11) 0.5313(4) 0.12440(14) 0.0555(12) Uani 1 1 d . . . . .
H88 H 0.278460 0.474751 0.122989 0.067 Uiso 1 1 calc R . . . .
C56 C 0.27581(11) 0.9662(5) 0.30639(13) 0.0568(12) Uani 1 1 d . . . . .
H56 H 0.271826 1.016873 0.286099 0.068 Uiso 1 1 calc R . . . .
C45 C 0.32221(11) 0.3705(4) 0.45382(12) 0.0503(11) Uani 1 1 d . . . . .
H45 H 0.301240 0.368692 0.455777 0.060 Uiso 1 1 calc R . . . .
C62 C 0.30954(12) 1.0396(4) 0.14014(13) 0.0591(13) Uani 1 1 d . . . . .
C41 C 0.28020(11) 0.6966(4) 0.45542(13) 0.0572(12) Uani 1 1 d . . . . .
H41 H 0.270049 0.715717 0.473490 0.069 Uiso 1 1 calc R . . . .
C26 C 0.51187(13) 0.2646(5) 0.39013(16) 0.0663(14) Uani 1 1 d . . . . .
H26 H 0.515739 0.188243 0.397166 0.080 Uiso 1 1 calc R . . . .
C71 C 0.44087(13) 0.9345(5) 0.05701(16) 0.0647(14) Uani 1 1 d . . . . .
C23 C 0.50653(13) 0.4108(4) 0.34530(15) 0.0622(13) Uani 1 1 d . . . . .
H23 H 0.506597 0.434134 0.321269 0.075 Uiso 1 1 calc R . . . .
C65 C 0.31730(12) 1.0626(4) 0.08080(13) 0.0607(13) Uani 1 1 d . . . . .
C33 C 0.41442(13) 1.1259(5) 0.36899(16) 0.0636(13) Uani 1 1 d . . . . .
C10 C 0.46510(11) 0.7311(4) 0.42952(13) 0.0562(12) Uani 1 1 d . . . . .
H10A H 0.464617 0.811496 0.434655 0.084 Uiso 1 1 calc GR . . . .
H10B H 0.482006 0.715791 0.418295 0.084 Uiso 1 1 calc GR . . . .
H10C H 0.469203 0.689064 0.452788 0.084 Uiso 1 1 calc GR . . . .
C13 C 0.37068(12) 0.8689(5) 0.46856(15) 0.0623(13) Uani 1 1 d . . . . .
H13 H 0.358788 0.905532 0.482339 0.075 Uiso 1 1 calc R . . . .
C48 C 0.37207(11) 0.2758(4) 0.46071(13) 0.0524(11) Uani 1 1 d . . . . .
H48 H 0.385145 0.211209 0.467415 0.063 Uiso 1 1 calc R . . . .
C78 C 0.43043(12) 0.9032(5) 0.22253(13) 0.0596(13) Uani 1 1 d . . . . .
C12 C 0.37023(11) 0.9078(4) 0.43424(14) 0.0602(13) Uani 1 1 d . . . . .
H12 H 0.358774 0.973969 0.424413 0.072 Uiso 1 1 calc R . . . .
C87 C 0.31071(13) 0.5185(5) 0.19379(16) 0.0657(14) Uani 1 1 d . . . . .
C14 C 0.38866(13) 0.7757(5) 0.48272(14) 0.0626(13) Uani 1 1 d . . . . .
C28 C 0.50859(12) 0.3033(5) 0.45306(16) 0.0667(14) Uani 1 1 d . . . . .
C64 C 0.30269(14) 1.0979(5) 0.10689(14) 0.0682(15) Uani 1 1 d . . . . .
H64 H 0.288502 1.159865 0.102028 0.082 Uiso 1 1 calc R . . . .
C63 C 0.29299(16) 1.0747(6) 0.16766(17) 0.0820(18) Uani 1 1 d . . . . .
C82 C 0.44703(13) 0.5955(5) 0.23720(14) 0.0698(16) Uani 1 1 d . . . . .
C24 C 0.51191(15) 0.2996(4) 0.35496(17) 0.0728(15) Uani 1 1 d . . . . .
C74 C 0.41064(13) 0.5305(5) 0.05089(15) 0.0648(14) Uani 1 1 d . . . . .
C55 C 0.29177(13) 1.1277(5) 0.35074(16) 0.0688(15) Uani 1 1 d . . . . .
B1 B 0.36683(11) 0.7974(4) 0.13003(14) 0.0449(11) Uani 1 1 d . . . . .
F03S F 0.4697(3) 0.9483(16) 0.0772(5) 0.121(9) Uani 0.58(3) 1 d . . P B 1
F03T F 0.4396(5) 0.9355(12) 0.0220(3) 0.110(7) Uani 0.58(3) 1 d . . P B 1
C66 C 0.3111(2) 1.1226(7) 0.04467(19) 0.095(2) Uani 1 1 d D . . . .
F03X F 0.4278(4) 1.0392(8) 0.0593(6) 0.102(5) Uani 0.58(3) 1 d . . P B 1
F39 F 0.4652(5) 0.8944(10) 0.0464(10) 0.127(10) Uani 0.42(3) 1 d . . P B 2
F37 F 0.4247(3) 0.988(3) 0.0314(9) 0.145(14) Uani 0.42(3) 1 d . . P B 2
F38 F 0.4522(9) 0.998(2) 0.0836(5) 0.138(13) Uani 0.42(3) 1 d . . P B 2
F11B F 0.2322(8) 0.862(3) 0.2402(8) 0.13(2) Uani 0.23(2) 1 d D . P A 2
F10B F 0.2740(4) 0.806(4) 0.2402(6) 0.096(15) Uani 0.23(2) 1 d D . P A 2
F12B F 0.2420(14) 0.710(3) 0.2602(5) 0.18(3) Uani 0.23(2) 1 d D . P A 2
H2 H 0.3419(13) 0.653(4) 0.3783(14) 0.061(17) Uiso 1 1 d . . . . .
F48 F 0.29590(15) 1.2161(4) 0.04328(18) 0.073(2) Uani 0.752(13) 1 d D . P C 1
F27 F 0.24560(7) 0.5345(3) 0.05532(9) 0.0896(10) Uani 1 1 d . . . . .
F9 F 0.28403(11) 1.1901(3) 0.32094(10) 0.1106(14) Uani 1 1 d . . . . .
F7 F 0.32208(9) 1.1492(3) 0.36923(11) 0.1011(12) Uani 1 1 d . . . . .
F21 F 0.38677(9) 1.1717(3) 0.36521(13) 0.1123(14) Uani 1 1 d . . . . .
F26 F 0.28213(10) 0.4394(4) 0.04724(11) 0.1114(14) Uani 1 1 d . . . . .
F8 F 0.27641(10) 1.1668(3) 0.37301(12) 0.0985(11) Uani 1 1 d . . . . .
F19 F 0.43067(12) 1.2047(3) 0.35864(16) 0.1310(18) Uani 1 1 d . . . . .
F20 F 0.42788(15) 1.1161(3) 0.40464(12) 0.164(3) Uani 1 1 d . . . . .
F17 F 0.5021(10) 0.1314(18) 0.3266(9) 0.23(2) Uani 0.47(2) 1 d D . P D 1
C25 C 0.5190(3) 0.2149(8) 0.3297(3) 0.120(3) Uani 1 1 d D . . . .
F25 F 0.27655(11) 0.6051(4) 0.02782(10) 0.1210(17) Uani 1 1 d . . . . .
F49 F 0.4180(5) 1.0510(11) 0.2573(6) 0.120(6) Uani 0.60(3) 1 d D . P E 1
F11 F 0.4429(5) 1.0935(14) 0.2216(5) 0.108(6) Uani 0.60(3) 1 d D . P E 1
C90 C 0.27552(12) 0.5452(5) 0.05547(15) 0.0647(14) Uani 1 1 d . . . . .
F10 F 0.4666(5) 1.0045(9) 0.2712(5) 0.176(13) Uani 0.60(3) 1 d D . P E 1
C79 C 0.44063(17) 1.0117(6) 0.24136(17) 0.0832(18) Uani 1 1 d D . . . .
F47 F 0.33907(17) 1.1527(9) 0.0382(2) 0.140(5) Uani 0.752(13) 1 d D . P C 1
F16 F 0.5490(5) 0.171(2) 0.3461(4) 0.203(15) Uani 0.47(2) 1 d D . P D 1
F46 F 0.2926(4) 1.0687(7) 0.0170(2) 0.212(8) Uani 0.752(13) 1 d D . P C 1
F18 F 0.5148(3) 0.2485(12) 0.2968(3) 0.083(4) Uani 0.47(2) 1 d D . P D 1
F36 F 0.4400(8) 1.0189(13) 0.2741(3) 0.097(7) Uani 0.40(3) 1 d D . P E 2
F34 F 0.4300(10) 1.0967(18) 0.2216(9) 0.157(16) Uani 0.40(3) 1 d D . P E 2
F35 F 0.4732(4) 1.029(2) 0.2450(7) 0.133(9) Uani 0.40(3) 1 d D . P E 2
F12 F 0.5174(6) 0.1167(10) 0.3351(5) 0.127(7) Uani 0.53(2) 1 d D . P D 2
F16A F 0.5445(8) 0.2510(16) 0.3189(11) 0.29(2) Uani 0.53(2) 1 d D . P D 2
F18A F 0.4955(9) 0.226(2) 0.2980(5) 0.36(2) Uani 0.53(2) 1 d D . P D 2
F47A F 0.3142(4) 1.0622(13) 0.0180(4) 0.066(7) Uani 0.248(13) 1 d D . P C 2
F48A F 0.3114(15) 1.2306(15) 0.0454(11) 0.29(4) Uani 0.248(13) 1 d D . P C 2
F46A F 0.2809(5) 1.102(5) 0.0275(6) 0.37(5) Uani 0.248(13) 1 d D . P C 2

loop_
_atom_site_aniso_label
_atom_site_aniso_U_11
_atom_site_aniso_U_22
_atom_site_aniso_U_33
_atom_site_aniso_U_23
_atom_site_aniso_U_13
_atom_site_aniso_U_12
Ni1 0.0443(3) 0.0531(4) 0.0427(3) -0.0034(3) 0.0164(2) -0.0022(3)
F6 0.0540(16) 0.0599(18) 0.088(2) -0.0098(15) 0.0282(14) -0.0034(13)
F2 0.0738(18) 0.0554(17) 0.0620(17) -0.0078(14) 0.0224(14) -0.0138(14)
F5 0.0675(18) 0.078(2) 0.0653(18) -0.0020(15) 0.0358(15) 0.0033(15)
F4 0.0604(17) 0.0671(19) 0.088(2) 0.0166(16) 0.0315(15) 0.0156(15)
F31 0.0772(19) 0.087(2) 0.0526(17) 0.0134(15) 0.0243(15) 0.0253(16)
F42 0.081(2) 0.0656(19) 0.0641(19) 0.0003(15) 0.0178(15) 0.0192(15)
O1 0.0494(17) 0.0501(18) 0.0428(16) -0.0053(14) 0.0183(13) -0.0033(14)
F41 0.075(2) 0.076(2) 0.070(2) -0.0211(17) 0.0039(16) 0.0120(16)
F28 0.082(2) 0.073(2) 0.083(2) 0.0063(17) 0.0390(17) -0.0163(17)
F23 0.0574(17) 0.098(2) 0.071(2) 0.0116(18) 0.0017(14) 0.0164(17)
F15 0.094(2) 0.088(2) 0.0574(18) 0.0191(17) 0.0305(17) 0.0191(19)
F14 0.089(2) 0.074(2) 0.106(3) 0.0271(19) 0.047(2) 0.0020(18)
F40 0.095(2) 0.090(2) 0.081(2) -0.0088(18) 0.0463(19) 0.0233(19)
F13 0.0615(19) 0.129(3) 0.078(2) 0.039(2) 0.0123(16) 0.0222(19)
F45 0.104(2) 0.071(2) 0.098(3) -0.0148(18) 0.053(2) 0.0149(19)
F29 0.125(3) 0.088(2) 0.087(2) -0.0072(19) 0.069(2) -0.010(2)
F1 0.087(2) 0.088(2) 0.069(2) 0.0270(18) -0.0006(17) -0.0259(18)
F33 0.101(2) 0.106(3) 0.096(3) 0.050(2) 0.061(2) 0.041(2)
F3 0.122(3) 0.0517(18) 0.131(3) -0.0038(18) 0.092(3) -0.0075(18)
F30 0.078(2) 0.139(3) 0.079(2) 0.045(2) 0.0090(18) -0.033(2)
N1 0.0361(18) 0.051(2) 0.043(2) 0.0062(18) 0.0119(15) -0.0002(16)
F22 0.0585(18) 0.099(3) 0.105(3) 0.032(2) -0.0050(17) -0.0223(18)
N3 0.048(2) 0.052(2) 0.042(2) -0.0037(18) 0.0117(16) -0.0024(17)
N2 0.043(2) 0.051(2) 0.054(2) 0.0032(19) 0.0204(18) 0.0008(19)
F32 0.082(2) 0.135(3) 0.0553(19) 0.0015(19) -0.0030(17) 0.048(2)
F24 0.0505(17) 0.163(4) 0.073(2) -0.044(2) 0.0124(15) -0.004(2)
F43 0.109(3) 0.098(3) 0.150(4) -0.010(3) 0.087(3) -0.004(2)
F11A 0.042(3) 0.148(8) 0.055(4) -0.012(4) 0.013(2) -0.010(3)
C16 0.039(2) 0.049(3) 0.038(2) -0.0018(19) 0.0128(17) -0.0066(19)
C9 0.043(2) 0.048(3) 0.041(2) 0.003(2) 0.0127(19) -0.0007(19)
C91 0.047(2) 0.051(3) 0.051(3) 0.001(2) 0.015(2) 0.000(2)
F12A 0.090(5) 0.132(8) 0.064(4) -0.036(4) -0.008(3) 0.056(5)
C7 0.043(2) 0.050(3) 0.042(2) 0.005(2) 0.0144(19) 0.0016(19)
C1 0.052(3) 0.045(3) 0.043(2) 0.003(2) 0.018(2) 0.000(2)
F44 0.188(5) 0.196(5) 0.069(2) 0.038(3) 0.063(3) 0.131(4)
C86 0.050(3) 0.055(3) 0.059(3) 0.002(2) 0.025(2) 0.001(2)
C17 0.040(2) 0.053(3) 0.040(2) -0.006(2) 0.0121(18) 0.0015(19)
C85 0.048(2) 0.051(3) 0.050(3) -0.004(2) 0.018(2) 0.001(2)
C6 0.044(2) 0.049(3) 0.048(3) 0.003(2) 0.014(2) -0.0060(19)
F10A 0.140(10) 0.113(6) 0.051(3) 0.003(3) 0.025(4) -0.040(6)
C3 0.048(2) 0.047(3) 0.045(2) 0.001(2) 0.019(2) 0.002(2)
C51 0.048(2) 0.049(3) 0.051(3) 0.002(2) 0.018(2) 0.000(2)
C52 0.035(2) 0.062(3) 0.050(3) 0.000(2) 0.0152(19) 0.003(2)
C20 0.040(2) 0.065(3) 0.042(2) -0.004(2) 0.0127(19) 0.001(2)
C60 0.048(2) 0.044(3) 0.046(3) -0.005(2) 0.012(2) 0.0001(19)
C21 0.045(2) 0.053(3) 0.036(2) -0.003(2) 0.0114(18) -0.002(2)
C31 0.047(2) 0.053(3) 0.050(3) 0.003(2) 0.014(2) 0.000(2)
C4 0.048(2) 0.049(3) 0.043(2) 0.001(2) 0.013(2) 0.000(2)
C75 0.044(2) 0.052(3) 0.042(2) 0.006(2) 0.0119(19) 0.0024(19)
C76 0.044(2) 0.050(3) 0.046(2) 0.001(2) 0.0168(19) -0.004(2)
C37 0.045(2) 0.047(3) 0.048(2) 0.004(2) 0.0194(19) -0.003(2)
C18 0.044(2) 0.050(3) 0.044(2) -0.002(2) 0.0149(19) -0.0047(19)
C84 0.042(2) 0.047(3) 0.049(3) 0.000(2) 0.0144(19) 0.0056(19)
C69 0.044(2) 0.061(3) 0.042(2) 0.002(2) 0.0092(19) 0.005(2)
C68 0.038(2) 0.050(3) 0.044(2) 0.004(2) 0.0086(18) 0.0022(19)
C38 0.042(2) 0.055(3) 0.046(2) -0.004(2) 0.0181(19) -0.003(2)
C27 0.045(2) 0.058(3) 0.059(3) 0.009(2) 0.014(2) 0.004(2)
C19 0.043(2) 0.057(3) 0.045(3) -0.004(2) 0.0138(19) -0.007(2)
C35 0.046(2) 0.056(3) 0.048(3) 0.010(2) 0.015(2) 0.002(2)
C22 0.036(2) 0.054(3) 0.049(3) -0.003(2) 0.0107(19) -0.0022(19)
C67 0.059(3) 0.057(3) 0.045(3) -0.002(2) 0.015(2) 0.007(2)
C30 0.046(2) 0.051(3) 0.044(2) 0.004(2) 0.016(2) -0.002(2)
C5 0.058(3) 0.053(3) 0.058(3) -0.011(2) 0.019(2) -0.007(2)
C72 0.049(3) 0.074(4) 0.043(3) 0.001(2) 0.016(2) 0.006(2)
C43 0.043(2) 0.051(3) 0.048(3) -0.002(2) 0.0145(19) -0.003(2)
C39 0.040(2) 0.054(3) 0.050(3) -0.005(2) 0.014(2) 0.002(2)
C83 0.042(2) 0.063(3) 0.045(2) 0.003(2) 0.0175(19) 0.003(2)
C44 0.048(2) 0.052(3) 0.048(3) -0.004(2) 0.018(2) -0.005(2)
C2 0.046(2) 0.052(3) 0.036(2) 0.000(2) 0.0123(18) 0.000(2)
C73 0.047(2) 0.059(3) 0.047(3) 0.001(2) 0.010(2) 0.011(2)
C77 0.053(3) 0.062(3) 0.046(3) 0.000(2) 0.018(2) -0.007(2)
C8 0.046(2) 0.052(3) 0.042(2) 0.000(2) 0.0151(19) -0.003(2)
C15 0.062(3) 0.054(3) 0.046(3) 0.001(2) 0.019(2) 0.005(2)
C32 0.057(3) 0.048(3) 0.052(3) 0.005(2) 0.020(2) -0.001(2)
C61 0.060(3) 0.059(3) 0.052(3) 0.007(2) 0.017(2) 0.004(2)
C40 0.050(3) 0.060(3) 0.052(3) -0.005(2) 0.020(2) 0.007(2)
C57 0.043(2) 0.070(3) 0.047(3) 0.002(2) 0.017(2) -0.002(2)
C49 0.053(3) 0.053(3) 0.047(3) -0.003(2) 0.020(2) 0.002(2)
C59 0.049(3) 0.083(4) 0.047(3) 0.003(3) 0.013(2) 0.001(3)
C54 0.054(3) 0.056(3) 0.057(3) 0.001(2) 0.017(2) -0.003(2)
C29 0.042(2) 0.060(3) 0.049(3) 0.002(2) 0.014(2) 0.008(2)
C42 0.052(3) 0.066(3) 0.044(3) 0.002(2) 0.019(2) 0.001(2)
C11 0.054(3) 0.063(3) 0.049(3) 0.000(2) 0.017(2) 0.000(2)
C70 0.044(2) 0.069(3) 0.050(3) 0.009(2) 0.014(2) -0.001(2)
C47 0.064(3) 0.056(3) 0.052(3) -0.001(2) 0.018(2) -0.003(2)
C89 0.047(3) 0.057(3) 0.056(3) -0.004(2) 0.015(2) -0.003(2)
C58 0.037(2) 0.060(3) 0.054(3) -0.005(2) 0.014(2) -0.003(2)
C34 0.057(3) 0.057(3) 0.059(3) 0.012(2) 0.024(2) 0.007(2)
C36 0.050(3) 0.073(4) 0.058(3) 0.011(3) 0.017(2) 0.005(2)
C50 0.056(3) 0.044(3) 0.070(3) 0.001(2) 0.024(2) 0.004(2)
C53 0.049(3) 0.064(3) 0.048(3) 0.001(2) 0.017(2) -0.003(2)
C81 0.043(2) 0.079(4) 0.042(2) 0.008(2) 0.018(2) 0.007(2)
C80 0.051(3) 0.085(4) 0.042(3) 0.003(3) 0.012(2) -0.010(3)
C46 0.061(3) 0.053(3) 0.041(2) -0.002(2) 0.014(2) -0.008(2)
C88 0.051(3) 0.054(3) 0.067(3) -0.003(2) 0.024(2) -0.007(2)
C56 0.046(3) 0.072(4) 0.051(3) 0.009(3) 0.014(2) 0.000(2)
C45 0.052(3) 0.056(3) 0.044(2) -0.003(2) 0.017(2) -0.005(2)
C62 0.062(3) 0.068(3) 0.050(3) 0.000(2) 0.019(2) 0.015(3)
C41 0.054(3) 0.069(3) 0.053(3) -0.003(3) 0.023(2) 0.007(2)
C26 0.070(3) 0.051(3) 0.078(4) 0.001(3) 0.023(3) -0.001(3)
C71 0.059(3) 0.082(4) 0.056(3) 0.009(3) 0.022(3) -0.006(3)
C23 0.076(3) 0.058(3) 0.058(3) -0.011(3) 0.027(3) -0.011(3)
C65 0.072(3) 0.065(3) 0.046(3) 0.004(2) 0.018(2) 0.018(3)
C33 0.062(3) 0.056(3) 0.071(4) 0.001(3) 0.017(3) 0.007(3)
C10 0.055(3) 0.066(3) 0.051(3) -0.008(2) 0.020(2) 0.002(2)
C13 0.060(3) 0.070(3) 0.063(3) -0.011(3) 0.028(3) 0.000(3)
C48 0.059(3) 0.048(3) 0.052(3) 0.000(2) 0.020(2) 0.002(2)
C78 0.056(3) 0.078(4) 0.046(3) -0.008(3) 0.018(2) -0.022(3)
C12 0.052(3) 0.065(3) 0.064(3) -0.004(3) 0.020(2) 0.008(2)
C87 0.062(3) 0.067(4) 0.068(3) 0.006(3) 0.019(3) -0.012(3)
C14 0.074(3) 0.064(3) 0.059(3) -0.008(3) 0.033(3) 0.005(3)
C28 0.059(3) 0.071(4) 0.070(4) 0.021(3) 0.020(3) 0.008(3)
C64 0.081(4) 0.068(4) 0.057(3) 0.005(3) 0.022(3) 0.024(3)
C63 0.086(4) 0.095(5) 0.069(4) 0.009(3) 0.029(3) 0.036(4)
C82 0.062(3) 0.101(5) 0.051(3) 0.018(3) 0.024(3) 0.027(3)
C24 0.105(4) 0.047(3) 0.074(4) -0.006(3) 0.039(3) -0.003(3)
C74 0.069(3) 0.072(4) 0.054(3) -0.001(3) 0.019(3) 0.017(3)
C55 0.066(3) 0.072(4) 0.065(3) 0.017(3) 0.015(3) -0.009(3)
B1 0.041(3) 0.049(3) 0.042(3) -0.002(2) 0.010(2) 0.002(2)
F03S 0.063(6) 0.149(13) 0.126(14) 0.068(11) -0.012(5) -0.039(6)
F03T 0.166(17) 0.120(10) 0.064(6) -0.009(6) 0.063(9) -0.059(10)
C66 0.115(6) 0.105(6) 0.064(4) 0.022(4) 0.027(4) 0.052(5)
F03X 0.121(10) 0.072(5) 0.138(12) 0.024(6) 0.075(9) -0.009(5)
F39 0.101(13) 0.093(8) 0.23(3) 0.014(12) 0.122(17) -0.003(8)
F37 0.072(8) 0.17(2) 0.16(3) 0.13(2) -0.004(11) -0.014(11)
F38 0.20(3) 0.131(17) 0.105(13) -0.029(13) 0.077(19) -0.113(19)
F11B 0.10(2) 0.16(4) 0.085(18) -0.04(2) -0.031(17) 0.07(3)
F10B 0.035(9) 0.18(4) 0.072(13) -0.049(19) 0.022(9) -0.027(14)
F12B 0.30(7) 0.17(3) 0.037(9) 0.007(15) -0.01(2) -0.18(4)
F48 0.099(4) 0.068(4) 0.062(4) 0.025(3) 0.042(3) 0.046(3)
F27 0.0524(18) 0.129(3) 0.079(2) -0.016(2) 0.0074(15) -0.0120(18)
F9 0.164(4) 0.073(2) 0.072(2) 0.0184(19) 0.002(2) -0.030(2)
F7 0.080(2) 0.088(3) 0.119(3) -0.007(2) 0.006(2) -0.0234(19)
F21 0.081(2) 0.091(3) 0.172(4) -0.051(3) 0.050(3) 0.001(2)
F26 0.104(3) 0.109(3) 0.101(3) -0.048(2) 0.001(2) 0.011(2)
F8 0.125(3) 0.057(2) 0.129(3) -0.002(2) 0.061(3) -0.004(2)
F19 0.155(4) 0.064(2) 0.219(5) -0.040(3) 0.124(4) -0.027(2)
F20 0.279(7) 0.075(3) 0.083(3) -0.030(2) -0.027(3) 0.068(3)
F17 0.42(5) 0.075(14) 0.21(3) -0.088(17) 0.12(3) -0.09(2)
C25 0.197(11) 0.073(6) 0.107(7) -0.015(5) 0.072(8) -0.001(7)
F25 0.143(3) 0.141(4) 0.056(2) 0.012(2) -0.004(2) -0.087(3)
F49 0.182(13) 0.098(7) 0.107(10) -0.046(7) 0.086(10) -0.062(8)
F11 0.165(12) 0.094(8) 0.066(8) 0.000(5) 0.037(9) -0.072(7)
C90 0.058(3) 0.072(4) 0.063(3) -0.006(3) 0.017(3) -0.008(3)
F10 0.198(16) 0.111(7) 0.129(17) 0.012(7) -0.084(15) -0.069(9)
C79 0.102(5) 0.087(5) 0.055(4) 0.001(3) 0.015(4) -0.031(4)
F47 0.125(6) 0.198(10) 0.131(6) 0.109(7) 0.089(5) 0.085(6)
F16 0.20(2) 0.24(2) 0.122(11) -0.075(12) -0.011(10) 0.16(2)
F46 0.44(2) 0.081(5) 0.048(5) -0.011(3) -0.033(8) 0.075(9)
F18 0.141(9) 0.068(8) 0.051(6) -0.002(4) 0.045(5) 0.027(6)
F36 0.174(18) 0.081(8) 0.035(7) -0.009(6) 0.030(10) -0.061(12)
F34 0.26(4) 0.069(11) 0.088(15) -0.004(10) -0.023(17) -0.090(14)
F35 0.102(11) 0.192(16) 0.102(14) -0.034(13) 0.025(9) -0.088(11)
F12 0.26(2) 0.036(6) 0.100(9) 0.007(5) 0.074(11) 0.024(8)
F16A 0.48(5) 0.110(12) 0.44(4) -0.125(18) 0.39(4) -0.076(19)
F18A 0.84(7) 0.081(11) 0.097(12) -0.019(8) 0.07(3) 0.07(3)
F47A 0.122(15) 0.045(9) 0.051(9) 0.040(7) 0.056(10) 0.048(9)
F48A 0.47(9) 0.10(2) 0.18(3) 0.08(2) -0.09(4) -0.10(4)
F46A 0.29(5) 0.77(13) 0.07(2) 0.06(4) 0.11(3) 0.34(7)

loop_
_atom_type_symbol
_atom_type_description
_atom_type_scat_dispersion_real
_atom_type_scat_dispersion_imag
_atom_type_scat_source
C C 0.0033 0.0016 'International Tables Vol C Tables 4.2.6.8 and 6.1.1.4'
H H 0.0000 0.0000 'International Tables Vol C Tables 4.2.6.8 and 6.1.1.4'
B B 0.0013 0.0007 'International Tables Vol C Tables 4.2.6.8 and 6.1.1.4'
F F 0.0171 0.0103 'International Tables Vol C Tables 4.2.6.8 and 6.1.1.4'
N N 0.0061 0.0033 'International Tables Vol C Tables 4.2.6.8 and 6.1.1.4'
Ni Ni 0.3393 1.1124 'International Tables Vol C Tables 4.2.6.8 and 6.1.1.4'
O O 0.0106 0.0060 'International Tables Vol C Tables 4.2.6.8 and 6.1.1.4'

loop_
_exptl_crystal_face_index_h
_exptl_crystal_face_index_k
_exptl_crystal_face_index_l
_exptl_crystal_face_perp_dist
11 2 9 0.4115
-10 -14 -17 0.1143
14 -1 -1 0.3661
-13 -6 -8 0.1003
17 4 2 0.1854
-16 2 7 0.2275
1 19 -3 0.3533
-16 6 11 0.1843
-18 -9 -4 0.2356
-20 1 5 0.2298

loop_
_geom_angle_atom_site_label_1
_geom_angle_atom_site_label_2
_geom_angle_atom_site_label_3
_geom_angle
_geom_angle_site_symmetry_1
_geom_angle_site_symmetry_3
_geom_angle_publ_flag
N1 Ni1 O1 91.84(13) . . ?
N1 Ni1 C10 94.56(17) . . ?
N3 Ni1 O1 86.36(14) . . ?
N3 Ni1 N1 174.03(16) . . ?
N3 Ni1 C10 87.89(17) . . ?
C10 Ni1 O1 171.01(17) . . ?
C1 O1 Ni1 126.4(3) . . ?
C16 N1 Ni1 120.6(3) . . ?
C9 N1 Ni1 124.9(3) . . ?
C9 N1 C16 114.2(3) . . ?
C15 N3 Ni1 126.0(3) . . ?
C15 N3 C11 116.6(4) . . ?
C11 N3 Ni1 117.2(3) . . ?
C38 N2 H2 117(4) . . ?
C8 N2 C38 125.9(4) . . ?
C8 N2 H2 116(4) . . ?
C17 C16 N1 116.9(4) . . ?
C21 C16 N1 121.8(4) . . ?
C21 C16 C17 121.3(4) . . ?
N1 C9 H9 116.9 . . ?
N1 C9 C2 126.2(4) . . ?
C2 C9 H9 116.9 . . ?
C84 C91 H91 119.0 . . ?
C89 C91 H91 119.0 . . ?
C89 C91 C84 122.0(4) . . ?
C6 C7 C1 119.6(4) . . ?
C8 C7 C1 120.9(4) . . ?
C8 C7 C6 119.1(4) . . ?
O1 C1 C7 120.0(4) . . ?
O1 C1 C2 122.1(4) . . ?
C2 C1 C7 117.8(4) . . ?
C85 C86 C87 117.4(4) . . ?
C88 C86 C85 120.8(4) . . ?
C88 C86 C87 121.7(4) . . ?
C16 C17 C18 118.7(4) . . ?
C16 C17 C30 122.0(4) . . ?
C18 C17 C30 119.3(4) . . ?
C86 C85 H85 119.1 . . ?
C84 C85 C86 121.8(4) . . ?
C84 C85 H85 119.1 . . ?
C7 C6 H6 118.7 . . ?
C4 C6 C7 122.6(4) . . ?
C4 C6 H6 118.7 . . ?
C4 C3 H3 118.1 . . ?
C2 C3 H3 118.1 . . ?
C2 C3 C4 123.9(4) . . ?
C44 C51 H51 119.5 . . ?
C49 C51 H51 119.5 . . ?
C49 C51 C44 121.1(4) . . ?
C58 C52 C39 122.3(4) . . ?
C58 C52 C53 118.3(4) . . ?
C53 C52 C39 119.2(4) . . ?
C21 C20 H20 119.5 . . ?
C19 C20 H20 119.5 . . ?
C19 C20 C21 120.9(4) . . ?
C67 C60 C61 115.7(4) . . ?
C67 C60 B1 124.5(4) . . ?
C61 C60 B1 119.3(4) . . ?
C16 C21 C20 118.2(4) . . ?
C16 C21 C22 123.5(4) . . ?
C20 C21 C22 118.2(4) . . ?
C30 C31 H31 119.8 . . ?
C32 C31 H31 119.8 . . ?
C32 C31 C30 120.5(4) . . ?
C6 C4 C3 116.7(4) . . ?
C6 C4 C5 121.8(4) . . ?
C3 C4 C5 121.5(4) . . ?
C68 C75 H75 118.6 . . ?
C73 C75 H75 118.6 . . ?
C73 C75 C68 122.7(4) . . ?
C83 C76 B1 120.5(4) . . ?
C77 C76 C83 115.5(4) . . ?
C77 C76 B1 123.9(4) . . ?
C35 C37 H37 119.6 . . ?
C35 C37 C30 120.7(4) . . ?
C30 C37 H37 119.6 . . ?
C17 C18 H18 119.7 . . ?
C19 C18 C17 120.5(4) . . ?
C19 C18 H18 119.7 . . ?
C91 C84 B1 119.7(4) . . ?
C85 C84 C91 116.0(4) . . ?
C85 C84 B1 124.2(4) . . ?
C68 C69 H69 118.8 . . ?
C68 C69 C70 122.4(5) . . ?
C70 C69 H69 118.8 . . ?
C75 C68 B1 122.8(4) . . ?
C69 C68 C75 115.4(4) . . ?
C69 C68 B1 121.6(4) . . ?
C43 C38 N2 118.8(4) . . ?
C39 C38 N2 118.5(4) . . ?
C39 C38 C43 122.5(4) . . ?
C29 C27 C28 120.7(5) . . ?
C26 C27 C29 120.5(5) . . ?
C26 C27 C28 118.7(5) . . ?
C20 C19 C18 120.3(4) . . ?
C20 C19 H19 119.8 . . ?
C18 C19 H19 119.8 . . ?
C37 C35 C36 118.7(4) . . ?
C34 C35 C37 120.4(4) . . ?
C34 C35 C36 120.8(4) . . ?
C29 C22 C21 121.3(4) . . ?
C23 C22 C21 120.1(4) . . ?
C23 C22 C29 118.5(5) . . ?
C60 C67 H67 118.6 . . ?
C60 C67 C65 122.7(4) . . ?
C65 C67 H67 118.6 . . ?
C31 C30 C17 120.5(4) . . ?
C31 C30 C37 118.7(4) . . ?
C37 C30 C17 120.7(4) . . ?
C4 C5 H5A 109.5 . . ?
C4 C5 H5B 109.5 . . ?
C4 C5 H5C 109.5 . . ?
H5A C5 H5B 109.5 . . ?
H5A C5 H5C 109.5 . . ?
H5B C5 H5C 109.5 . . ?
C73 C72 H72 121.1 . . ?
C70 C72 H72 121.1 . . ?
C70 C72 C73 117.7(4) . . ?
C38 C43 C44 124.2(4) . . ?
C42 C43 C38 116.9(4) . . ?
C42 C43 C44 118.9(4) . . ?
C38 C39 C52 123.6(4) . . ?
C40 C39 C52 118.9(4) . . ?
C40 C39 C38 117.5(4) . . ?
C76 C83 H83 118.8 . . ?
C81 C83 C76 122.5(5) . . ?
C81 C83 H83 118.8 . . ?
C51 C44 C43 122.3(4) . . ?
C45 C44 C51 117.5(4) . . ?
C45 C44 C43 120.0(4) . . ?
C1 C2 C9 122.4(4) . . ?
C3 C2 C9 118.2(4) . . ?
C3 C2 C1 119.3(4) . . ?
C75 C73 C74 118.2(5) . . ?
C72 C73 C75 120.6(4) . . ?
C72 C73 C74 121.2(4) . . ?
C76 C77 H77 119.0 . . ?
C76 C77 C78 122.1(5) . . ?
C78 C77 H77 119.0 . . ?
N2 C8 C7 123.1(4) . . ?
N2 C8 H8 118.4 . . ?
C7 C8 H8 118.4 . . ?
N3 C15 H15 118.1 . . ?
N3 C15 C14 123.8(5) . . ?
C14 C15 H15 118.1 . . ?
C31 C32 C34 120.9(4) . . ?
C31 C32 C33 119.5(4) . . ?
C34 C32 C33 119.6(4) . . ?
C60 C61 H61 118.8 . . ?
C62 C61 C60 122.4(4) . . ?
C62 C61 H61 118.8 . . ?
C39 C40 H40 119.6 . . ?
C41 C40 C39 120.8(4) . . ?
C41 C40 H40 119.6 . . ?
C58 C57 C59 118.7(5) . . ?
C56 C57 C59 120.7(5) . . ?
C56 C57 C58 120.5(5) . . ?
C51 C49 C50 118.7(4) . . ?
C48 C49 C51 120.8(4) . . ?
C48 C49 C50 120.5(4) . . ?
F11A C59 F10A 102.7(6) . . ?
F11A C59 C57 112.1(4) . . ?
F12A C59 F11A 108.7(7) . . ?
F12A C59 F10A 107.4(7) . . ?
F12A C59 C57 112.8(5) . . ?
F10A C59 C57 112.5(5) . . ?
F11B C59 C57 116.1(10) . . ?
F11B C59 F12B 95(2) . . ?
F10B C59 C57 119.6(8) . . ?
F10B C59 F11B 99.6(19) . . ?
F10B C59 F12B 110(2) . . ?
F12B C59 C57 113.4(9) . . ?
C53 C54 C55 118.4(5) . . ?
C56 C54 C53 120.3(5) . . ?
C56 C54 C55 121.3(5) . . ?
C27 C29 C22 120.0(4) . . ?
C27 C29 H29 120.0 . . ?
C22 C29 H29 120.0 . . ?
C43 C42 H42 119.1 . . ?
C41 C42 C43 121.8(5) . . ?
C41 C42 H42 119.1 . . ?
N3 C11 H11 118.7 . . ?
N3 C11 C12 122.6(4) . . ?
C12 C11 H11 118.7 . . ?
C69 C70 C71 119.8(5) . . ?
C72 C70 C69 121.2(4) . . ?
C72 C70 C71 119.0(4) . . ?
F2 C47 F1 104.6(4) . . ?
F2 C47 C46 112.1(4) . . ?
F1 C47 C46 111.4(4) . . ?
F3 C47 F2 107.3(4) . . ?
F3 C47 F1 106.9(4) . . ?
F3 C47 C46 113.9(4) . . ?
C91 C89 C90 119.7(4) . . ?
C88 C89 C91 119.9(4) . . ?
C88 C89 C90 120.3(4) . . ?
C52 C58 H58 119.6 . . ?
C57 C58 C52 120.9(5) . . ?
C57 C58 H58 119.6 . . ?
C35 C34 C32 118.7(4) . . ?
C35 C34 H34 120.7 . . ?
C32 C34 H34 120.7 . . ?
F23 C36 C35 113.3(5) . . ?
F22 C36 F23 104.2(4) . . ?
F22 C36 C35 112.2(4) . . ?
F24 C36 F23 106.0(4) . . ?
F24 C36 F22 107.9(5) . . ?
F24 C36 C35 112.6(4) . . ?
F6 C50 C49 112.1(4) . . ?
F5 C50 F6 105.8(4) . . ?
F5 C50 F4 107.1(4) . . ?
F5 C50 C49 112.8(4) . . ?
F4 C50 F6 106.5(4) . . ?
F4 C50 C49 112.1(4) . . ?
C52 C53 C54 120.7(5) . . ?
C52 C53 H53 119.7 . . ?
C54 C53 H53 119.7 . . ?
C83 C81 C82 118.0(5) . . ?
C80 C81 C83 120.6(5) . . ?
C80 C81 C82 121.4(5) . . ?
C81 C80 H80 120.7 . . ?
C81 C80 C78 118.7(4) . . ?
C78 C80 H80 120.7 . . ?
C45 C46 C47 120.1(4) . . ?
C48 C46 C47 118.9(4) . . ?
C48 C46 C45 121.1(4) . . ?
C86 C88 C89 119.4(4) . . ?
C86 C88 H88 120.3 . . ?
C89 C88 H88 120.3 . . ?
C57 C56 C54 119.3(5) . . ?
C57 C56 H56 120.3 . . ?
C54 C56 H56 120.3 . . ?
C44 C45 H45 119.5 . . ?
C46 C45 C44 121.0(4) . . ?
C46 C45 H45 119.5 . . ?
C61 C62 C64 120.9(4) . . ?
C61 C62 C63 121.1(5) . . ?
C64 C62 C63 117.9(5) . . ?
C40 C41 H41 119.7 . . ?
C42 C41 C40 120.5(4) . . ?
C42 C41 H41 119.7 . . ?
C27 C26 H26 120.1 . . ?
C27 C26 C24 119.7(5) . . ?
C24 C26 H26 120.1 . . ?
F03S C71 C70 116.6(6) . . ?
F03S C71 F03T 109.3(9) . . ?
F03S C71 F03X 101.7(10) . . ?
F03T C71 C70 114.1(6) . . ?
F03T C71 F03X 99.4(8) . . ?
F03X C71 C70 113.8(5) . . ?
F39 C71 C70 109.8(7) . . ?
F37 C71 C70 112.7(8) . . ?
F37 C71 F39 106.6(13) . . ?
F37 C71 F38 108.9(15) . . ?
F38 C71 C70 111.2(7) . . ?
F38 C71 F39 107.4(13) . . ?
C22 C23 H23 119.0 . . ?
C22 C23 C24 121.9(5) . . ?
C24 C23 H23 119.0 . . ?
C67 C65 C66 119.3(5) . . ?
C64 C65 C67 120.3(5) . . ?
C64 C65 C66 120.4(5) . . ?
F21 C33 C32 115.1(5) . . ?
F21 C33 F19 104.1(5) . . ?
F19 C33 C32 113.1(5) . . ?
F20 C33 C32 113.2(4) . . ?
F20 C33 F21 105.7(5) . . ?
F20 C33 F19 104.7(5) . . ?
Ni1 C10 H10A 109.5 . . ?
Ni1 C10 H10B 109.5 . . ?
Ni1 C10 H10C 109.5 . . ?
H10A C10 H10B 109.5 . . ?
H10A C10 H10C 109.5 . . ?
H10B C10 H10C 109.5 . . ?
C12 C13 H13 120.6 . . ?
C12 C13 C14 118.9(5) . . ?
C14 C13 H13 120.6 . . ?
C49 C48 C46 118.6(4) . . ?
C49 C48 H48 120.7 . . ?
C46 C48 H48 120.7 . . ?
C77 C78 C79 118.9(5) . . ?
C80 C78 C77 120.7(5) . . ?
C80 C78 C79 120.4(5) . . ?
C11 C12 H12 120.3 . . ?
C13 C12 C11 119.3(5) . . ?
C13 C12 H12 120.3 . . ?
F28 C87 C86 111.5(5) . . ?
F29 C87 F28 105.2(4) . . ?
F29 C87 F30 107.1(5) . . ?
F29 C87 C86 113.2(5) . . ?
F30 C87 F28 106.2(5) . . ?
F30 C87 C86 113.2(4) . . ?
C13 C14 C15 118.8(5) . . ?
F15 C28 F14 107.3(4) . . ?
F15 C28 F13 107.3(5) . . ?
F15 C28 C27 113.9(4) . . ?
F14 C28 C27 112.2(5) . . ?
F13 C28 F14 105.2(4) . . ?
F13 C28 C27 110.4(4) . . ?
C62 C64 C65 117.8(5) . . ?
C62 C64 H64 121.1 . . ?
C65 C64 H64 121.1 . . ?
F45 C63 F43 104.0(5) . . ?
F45 C63 C62 112.6(5) . . ?
F43 C63 C62 112.2(5) . . ?
F44 C63 F45 107.2(6) . . ?
F44 C63 F43 106.7(6) . . ?
F44 C63 C62 113.4(5) . . ?
F31 C82 F33 105.2(5) . . ?
F31 C82 F32 106.8(4) . . ?
F31 C82 C81 114.2(4) . . ?
F33 C82 C81 111.6(4) . . ?
F32 C82 F33 104.9(4) . . ?
F32 C82 C81 113.3(5) . . ?
C26 C24 C25 118.0(6) . . ?
C23 C24 C26 119.4(5) . . ?
C23 C24 C25 122.5(6) . . ?
F42 C74 F41 106.0(5) . . ?
F42 C74 F40 106.9(4) . . ?
F42 C74 C73 112.6(4) . . ?
F41 C74 C73 112.0(4) . . ?
F40 C74 F41 106.0(4) . . ?
F40 C74 C73 112.8(5) . . ?
F9 C55 C54 113.2(5) . . ?
F9 C55 F7 107.5(5) . . ?
F9 C55 F8 107.3(5) . . ?
F7 C55 C54 111.5(5) . . ?
F8 C55 C54 113.6(4) . . ?
F8 C55 F7 103.1(5) . . ?
C60 B1 C84 104.3(3) . . ?
C76 B1 C60 111.9(4) . . ?
C76 B1 C84 111.0(4) . . ?
C68 B1 C60 113.5(4) . . ?
C68 B1 C76 104.4(3) . . ?
C68 B1 C84 112.0(4) . . ?
F48 C66 C65 113.5(6) . . ?
F48 C66 F47 104.4(7) . . ?
F47 C66 C65 111.3(6) . . ?
F46 C66 C65 113.3(8) . . ?
F46 C66 F48 101.8(8) . . ?
F46 C66 F47 111.8(10) . . ?
F47A C66 C65 114.6(8) . . ?
F47A C66 F48A 125(2) . . ?
F47A C66 F46A 80.9(15) . . ?
F48A C66 C65 118(2) . . ?
F48A C66 F46A 101(3) . . ?
F46A C66 C65 104(2) . . ?
F17 C25 C24 111.9(16) . . ?
F17 C25 F16 102(2) . . ?
F17 C25 F18 105(2) . . ?
F16 C25 C24 109.0(10) . . ?
F18 C25 C24 114.7(9) . . ?
F18 C25 F16 113.4(14) . . ?
F12 C25 C24 121.4(11) . . ?
F12 C25 F16A 117.0(17) . . ?
F12 C25 F18A 100.6(18) . . ?
F16A C25 C24 109.0(9) . . ?
F18A C25 C24 104.5(14) . . ?
F18A C25 F16A 101(2) . . ?
F27 C90 C89 112.1(4) . . ?
F27 C90 F26 101.1(4) . . ?
F26 C90 C89 111.0(5) . . ?
F25 C90 C89 116.2(5) . . ?
F25 C90 F27 109.4(5) . . ?
F25 C90 F26 105.7(5) . . ?
F49 C79 C78 110.4(6) . . ?
F11 C79 C78 117.6(11) . . ?
F11 C79 F49 101.0(12) . . ?
F11 C79 F10 110.4(12) . . ?
F10 C79 C78 113.9(8) . . ?
F10 C79 F49 101.4(11) . . ?
F36 C79 C78 116.2(7) . . ?
F36 C79 F34 114(2) . . ?
F36 C79 F35 102.8(11) . . ?
F34 C79 C78 114.5(16) . . ?
F34 C79 F35 97.3(16) . . ?
F35 C79 C78 108.9(9) . . ?
C66 F47A F46A 50.5(12) . . ?
C66 F46A F47A 48.5(9) . . ?

loop_
_geom_bond_atom_site_label_1
_geom_bond_atom_site_label_2
_geom_bond_distance
_geom_bond_site_symmetry_2
_geom_bond_publ_flag
Ni1 O1 1.943(3) . ?
Ni1 N1 1.900(3) . ?
Ni1 N3 1.900(4) . ?
Ni1 C10 1.938(5) . ?
F6 C50 1.343(6) . ?
F2 C47 1.338(6) . ?
F5 C50 1.327(6) . ?
F4 C50 1.333(5) . ?
F31 C82 1.333(6) . ?
F42 C74 1.334(6) . ?
O1 C1 1.303(5) . ?
F41 C74 1.347(6) . ?
F28 C87 1.343(6) . ?
F23 C36 1.336(6) . ?
F15 C28 1.322(6) . ?
F14 C28 1.343(6) . ?
F40 C74 1.338(6) . ?
F13 C28 1.343(6) . ?
F45 C63 1.325(7) . ?
F29 C87 1.325(6) . ?
F1 C47 1.350(6) . ?
F33 C82 1.360(6) . ?
F3 C47 1.308(6) . ?
F30 C87 1.328(6) . ?
N1 C16 1.455(5) . ?
N1 C9 1.307(5) . ?
F22 C36 1.332(6) . ?
N3 C15 1.347(6) . ?
N3 C11 1.349(6) . ?
N2 C38 1.441(5) . ?
N2 C8 1.307(6) . ?
N2 H2 0.79(5) . ?
F32 C82 1.335(6) . ?
F24 C36 1.321(6) . ?
F43 C63 1.357(8) . ?
F11A C59 1.308(7) . ?
C16 C17 1.395(6) . ?
C16 C21 1.395(6) . ?
C9 H9 0.9500 . ?
C9 C2 1.439(6) . ?
C91 H91 0.9500 . ?
C91 C84 1.410(6) . ?
C91 C89 1.401(6) . ?
F12A C59 1.287(7) . ?
C7 C1 1.430(6) . ?
C7 C6 1.417(6) . ?
C7 C8 1.407(6) . ?
C1 C2 1.420(6) . ?
F44 C63 1.299(7) . ?
C86 C85 1.403(6) . ?
C86 C88 1.366(7) . ?
C86 C87 1.498(7) . ?
C17 C18 1.397(6) . ?
C17 C30 1.489(6) . ?
C85 H85 0.9500 . ?
C85 C84 1.391(6) . ?
C6 H6 0.9500 . ?
C6 C4 1.375(6) . ?
F10A C59 1.336(7) . ?
C3 H3 0.9500 . ?
C3 C4 1.399(6) . ?
C3 C2 1.391(6) . ?
C51 H51 0.9500 . ?
C51 C44 1.402(6) . ?
C51 C49 1.390(6) . ?
C52 C39 1.480(6) . ?
C52 C58 1.390(6) . ?
C52 C53 1.391(7) . ?
C20 H20 0.9500 . ?
C20 C21 1.404(6) . ?
C20 C19 1.371(7) . ?
C60 C67 1.380(6) . ?
C60 C61 1.409(6) . ?
C60 B1 1.643(7) . ?
C21 C22 1.488(6) . ?
C31 H31 0.9500 . ?
C31 C30 1.388(6) . ?
C31 C32 1.379(6) . ?
C4 C5 1.506(6) . ?
C75 H75 0.9500 . ?
C75 C68 1.399(6) . ?
C75 C73 1.394(6) . ?
C76 C83 1.401(6) . ?
C76 C77 1.392(6) . ?
C76 B1 1.636(6) . ?
C37 H37 0.9500 . ?
C37 C35 1.388(6) . ?
C37 C30 1.395(6) . ?
C18 H18 0.9500 . ?
C18 C19 1.382(6) . ?
C84 B1 1.643(7) . ?
C69 H69 0.9500 . ?
C69 C68 1.392(6) . ?
C69 C70 1.395(6) . ?
C68 B1 1.631(6) . ?
C38 C43 1.410(6) . ?
C38 C39 1.403(6) . ?
C27 C29 1.391(7) . ?
C27 C26 1.376(7) . ?
C27 C28 1.491(7) . ?
C19 H19 0.9500 . ?
C35 C34 1.384(7) . ?
C35 C36 1.476(7) . ?
C22 C29 1.401(6) . ?
C22 C23 1.375(6) . ?
C67 H67 0.9500 . ?
C67 C65 1.397(7) . ?
C5 H5A 0.9800 . ?
C5 H5B 0.9800 . ?
C5 H5C 0.9800 . ?
C72 H72 0.9500 . ?
C72 C73 1.389(7) . ?
C72 C70 1.383(7) . ?
C43 C44 1.478(6) . ?
C43 C42 1.399(6) . ?
C39 C40 1.399(6) . ?
C83 H83 0.9500 . ?
C83 C81 1.386(6) . ?
C44 C45 1.393(6) . ?
C73 C74 1.488(7) . ?
C77 H77 0.9500 . ?
C77 C78 1.397(7) . ?
C8 H8 0.9500 . ?
C15 H15 0.9500 . ?
C15 C14 1.380(6) . ?
C32 C34 1.397(7) . ?
C32 C33 1.480(7) . ?
C61 H61 0.9500 . ?
C61 C62 1.382(7) . ?
C40 H40 0.9500 . ?
C40 C41 1.388(7) . ?
C57 C59 1.492(7) . ?
C57 C58 1.385(7) . ?
C57 C56 1.380(7) . ?
C49 C50 1.494(6) . ?
C49 C48 1.380(7) . ?
C59 F11B 1.322(15) . ?
C59 F10B 1.247(13) . ?
C59 F12B 1.344(15) . ?
C54 C53 1.393(7) . ?
C54 C56 1.382(7) . ?
C54 C55 1.498(8) . ?
C29 H29 0.9500 . ?
C42 H42 0.9500 . ?
C42 C41 1.363(7) . ?
C11 H11 0.9500 . ?
C11 C12 1.393(7) . ?
C70 C71 1.497(7) . ?
C47 C46 1.502(7) . ?
C89 C88 1.380(7) . ?
C89 C90 1.485(7) . ?
C58 H58 0.9500 . ?
C34 H34 0.9500 . ?
C53 H53 0.9500 . ?
C81 C80 1.372(7) . ?
C81 C82 1.497(7) . ?
C80 H80 0.9500 . ?
C80 C78 1.375(7) . ?
C46 C45 1.388(7) . ?
C46 C48 1.387(7) . ?
C88 H88 0.9500 . ?
C56 H56 0.9500 . ?
C45 H45 0.9500 . ?
C62 C64 1.386(7) . ?
C62 C63 1.499(7) . ?
C41 H41 0.9500 . ?
C26 H26 0.9500 . ?
C26 C24 1.392(8) . ?
C71 F03S 1.280(10) . ?
C71 F03T 1.305(9) . ?
C71 F03X 1.390(11) . ?
C71 F39 1.344(11) . ?
C71 F37 1.200(12) . ?
C71 F38 1.234(14) . ?
C23 H23 0.9500 . ?
C23 C24 1.378(8) . ?
C65 C64 1.395(7) . ?
C65 C66 1.491(8) . ?
C33 F21 1.304(6) . ?
C33 F19 1.311(6) . ?
C33 F20 1.301(6) . ?
C10 H10A 0.9800 . ?
C10 H10B 0.9800 . ?
C10 H10C 0.9800 . ?
C13 H13 0.9500 . ?
C13 C12 1.371(7) . ?
C13 C14 1.376(7) . ?
C48 H48 0.9500 . ?
C78 C79 1.480(8) . ?
C12 H12 0.9500 . ?
C64 H64 0.9500 . ?
C24 C25 1.487(9) . ?
C55 F9 1.305(6) . ?
C55 F7 1.332(6) . ?
C55 F8 1.314(7) . ?
C66 F48 1.296(9) . ?
C66 F47 1.373(10) . ?
C66 F46 1.286(12) . ?
C66 F47A 1.280(15) . ?
C66 F48A 1.289(18) . ?
C66 F46A 1.32(2) . ?
F27 C90 1.324(6) . ?
F26 C90 1.354(7) . ?
F17 C25 1.228(18) . ?
C25 F16 1.384(15) . ?
C25 F18 1.265(14) . ?
C25 F12 1.195(14) . ?
C25 F16A 1.376(16) . ?
C25 F18A 1.330(19) . ?
F25 C90 1.277(6) . ?
F49 C79 1.393(12) . ?
F11 C79 1.251(12) . ?
F10 C79 1.344(10) . ?
C79 F36 1.249(12) . ?
C79 F34 1.263(16) . ?
C79 F35 1.416(12) . ?
F47A F46A 1.69(2) . ?

loop_
_geom_torsion_atom_site_label_1
_geom_torsion_atom_site_label_2
_geom_torsion_atom_site_label_3
_geom_torsion_atom_site_label_4
_geom_torsion
_geom_torsion_site_symmetry_1
_geom_torsion_site_symmetry_2
_geom_torsion_site_symmetry_3
_geom_torsion_site_symmetry_4
_geom_torsion_publ_flag
Ni1 O1 C1 C7 159.7(3) . . . . ?
Ni1 O1 C1 C2 -20.4(6) . . . . ?
Ni1 N1 C16 C17 -58.7(5) . . . . ?
Ni1 N1 C16 C21 121.2(4) . . . . ?
Ni1 N1 C9 C2 4.5(6) . . . . ?
Ni1 N3 C15 C14 -175.3(4) . . . . ?
Ni1 N3 C11 C12 178.0(4) . . . . ?
F2 C47 C46 C45 99.4(5) . . . . ?
F2 C47 C46 C48 -80.1(5) . . . . ?
O1 Ni1 N3 C15 103.1(4) . . . . ?
O1 Ni1 N3 C11 -73.0(3) . . . . ?
O1 C1 C2 C9 -2.7(7) . . . . ?
O1 C1 C2 C3 -177.2(4) . . . . ?
F1 C47 C46 C45 -143.8(4) . . . . ?
F1 C47 C46 C48 36.7(6) . . . . ?
F3 C47 C46 C45 -22.8(7) . . . . ?
F3 C47 C46 C48 157.7(4) . . . . ?
N1 C16 C17 C18 178.5(4) . . . . ?
N1 C16 C17 C30 -2.2(6) . . . . ?
N1 C16 C21 C20 179.7(4) . . . . ?
N1 C16 C21 C22 1.2(6) . . . . ?
N1 C9 C2 C1 11.3(7) . . . . ?
N1 C9 C2 C3 -174.1(4) . . . . ?
N3 C15 C14 C13 -1.2(8) . . . . ?
N3 C11 C12 C13 -3.4(8) . . . . ?
N2 C38 C43 C44 -1.6(7) . . . . ?
N2 C38 C43 C42 176.6(4) . . . . ?
N2 C38 C39 C52 5.4(7) . . . . ?
N2 C38 C39 C40 -175.9(4) . . . . ?
C16 N1 C9 C2 -168.6(4) . . . . ?
C16 C17 C18 C19 1.8(6) . . . . ?
C16 C17 C30 C31 127.5(5) . . . . ?
C16 C17 C30 C37 -55.9(6) . . . . ?
C16 C21 C22 C29 -68.3(6) . . . . ?
C16 C21 C22 C23 116.6(5) . . . . ?
C9 N1 C16 C17 114.8(4) . . . . ?
C9 N1 C16 C21 -65.4(5) . . . . ?
C91 C84 B1 C60 73.0(5) . . . . ?
C91 C84 B1 C76 -166.3(4) . . . . ?
C91 C84 B1 C68 -50.1(5) . . . . ?
C91 C89 C88 C86 0.6(7) . . . . ?
C91 C89 C90 F27 -136.8(5) . . . . ?
C91 C89 C90 F26 111.0(5) . . . . ?
C91 C89 C90 F25 -9.9(7) . . . . ?
C7 C1 C2 C9 177.1(4) . . . . ?
C7 C1 C2 C3 2.6(6) . . . . ?
C7 C6 C4 C3 3.3(6) . . . . ?
C7 C6 C4 C5 -178.0(4) . . . . ?
C1 C7 C6 C4 -2.6(7) . . . . ?
C1 C7 C8 N2 10.2(7) . . . . ?
C86 C85 C84 C91 2.2(6) . . . . ?
C86 C85 C84 B1 177.6(4) . . . . ?
C17 C16 C21 C20 -0.4(6) . . . . ?
C17 C16 C21 C22 -178.9(4) . . . . ?
C17 C18 C19 C20 -0.4(7) . . . . ?
C85 C86 C88 C89 -0.8(7) . . . . ?
C85 C86 C87 F28 -158.0(4) . . . . ?
C85 C86 C87 F29 83.7(6) . . . . ?
C85 C86 C87 F30 -38.3(7) . . . . ?
C85 C84 B1 C60 -102.2(5) . . . . ?
C85 C84 B1 C76 18.5(6) . . . . ?
C85 C84 B1 C68 134.7(4) . . . . ?
C6 C7 C1 O1 179.4(4) . . . . ?
C6 C7 C1 C2 -0.4(6) . . . . ?
C6 C7 C8 N2 -176.3(4) . . . . ?
C51 C44 C45 C46 1.1(7) . . . . ?
C51 C49 C50 F6 44.8(6) . . . . ?
C51 C49 C50 F5 -74.6(5) . . . . ?
C51 C49 C50 F4 164.4(4) . . . . ?
C51 C49 C48 C46 0.2(7) . . . . ?
C52 C39 C40 C41 178.6(4) . . . . ?
C20 C21 C22 C29 113.2(5) . . . . ?
C20 C21 C22 C23 -61.9(6) . . . . ?
C60 C67 C65 C64 -3.5(8) . . . . ?
C60 C67 C65 C66 177.6(6) . . . . ?
C60 C61 C62 C64 0.7(8) . . . . ?
C60 C61 C62 C63 178.1(5) . . . . ?
C21 C16 C17 C18 -1.4(6) . . . . ?
C21 C16 C17 C30 178.0(4) . . . . ?
C21 C20 C19 C18 -1.4(7) . . . . ?
C21 C22 C29 C27 -173.5(4) . . . . ?
C21 C22 C23 C24 174.1(5) . . . . ?
C31 C32 C34 C35 -1.1(7) . . . . ?
C31 C32 C33 F21 -168.6(5) . . . . ?
C31 C32 C33 F19 71.8(6) . . . . ?
C31 C32 C33 F20 -47.0(7) . . . . ?
C4 C3 C2 C9 -176.7(4) . . . . ?
C4 C3 C2 C1 -1.9(7) . . . . ?
C75 C68 B1 C60 -139.1(4) . . . . ?
C75 C68 B1 C76 98.7(5) . . . . ?
C75 C68 B1 C84 -21.4(6) . . . . ?
C75 C73 C74 F42 -54.8(6) . . . . ?
C75 C73 C74 F41 64.6(6) . . . . ?
C75 C73 C74 F40 -175.9(4) . . . . ?
C76 C83 C81 C80 -1.4(7) . . . . ?
C76 C83 C81 C82 176.8(4) . . . . ?
C76 C77 C78 C80 -1.4(7) . . . . ?
C76 C77 C78 C79 -178.6(5) . . . . ?
C37 C35 C34 C32 0.7(7) . . . . ?
C37 C35 C36 F23 -168.9(4) . . . . ?
C37 C35 C36 F22 73.4(6) . . . . ?
C37 C35 C36 F24 -48.6(6) . . . . ?
C18 C17 C30 C31 -53.1(6) . . . . ?
C18 C17 C30 C37 123.4(5) . . . . ?
C84 C91 C89 C88 1.1(7) . . . . ?
C84 C91 C89 C90 -178.7(4) . . . . ?
C69 C68 B1 C60 47.3(5) . . . . ?
C69 C68 B1 C76 -74.8(5) . . . . ?
C69 C68 B1 C84 165.0(4) . . . . ?
C69 C70 C71 F03S 94.3(16) . . . . ?
C69 C70 C71 F03T -136.8(12) . . . . ?
C69 C70 C71 F03X -23.6(13) . . . . ?
C69 C70 C71 F39 158.6(18) . . . . ?
C69 C70 C71 F37 -83(2) . . . . ?
C69 C70 C71 F38 40(2) . . . . ?
C68 C75 C73 C72 0.0(7) . . . . ?
C68 C75 C73 C74 179.3(4) . . . . ?
C68 C69 C70 C72 -1.3(7) . . . . ?
C68 C69 C70 C71 178.8(4) . . . . ?
C38 N2 C8 C7 -164.1(4) . . . . ?
C38 C43 C44 C51 45.8(7) . . . . ?
C38 C43 C44 C45 -139.8(5) . . . . ?
C38 C43 C42 C41 -1.4(7) . . . . ?
C38 C39 C40 C41 -0.1(7) . . . . ?
C27 C26 C24 C23 0.6(9) . . . . ?
C27 C26 C24 C25 178.4(7) . . . . ?
C19 C20 C21 C16 1.8(6) . . . . ?
C19 C20 C21 C22 -179.6(4) . . . . ?
C35 C37 C30 C17 -177.4(4) . . . . ?
C35 C37 C30 C31 -0.8(6) . . . . ?
C22 C23 C24 C26 0.0(9) . . . . ?
C22 C23 C24 C25 -177.8(7) . . . . ?
C67 C60 C61 C62 -2.3(7) . . . . ?
C67 C60 B1 C76 133.9(5) . . . . ?
C67 C60 B1 C84 -106.1(5) . . . . ?
C67 C60 B1 C68 16.0(6) . . . . ?
C67 C65 C64 C62 1.7(8) . . . . ?
C67 C65 C66 F48 -170.7(7) . . . . ?
C67 C65 C66 F47 -53.2(9) . . . . ?
C67 C65 C66 F46 73.8(12) . . . . ?
C67 C65 C66 F47A 26.2(13) . . . . ?
C67 C65 C66 F48A -137(4) . . . . ?
C67 C65 C66 F46A 112(2) . . . . ?
C30 C17 C18 C19 -177.5(4) . . . . ?
C30 C31 C32 C34 0.4(7) . . . . ?
C30 C31 C32 C33 178.2(4) . . . . ?
C30 C37 C35 C34 0.2(6) . . . . ?
C30 C37 C35 C36 -178.6(4) . . . . ?
C72 C73 C74 F42 124.5(5) . . . . ?
C72 C73 C74 F41 -116.1(5) . . . . ?
C72 C73 C74 F40 3.4(7) . . . . ?
C72 C70 C71 F03S -85.6(16) . . . . ?
C72 C70 C71 F03T 43.3(13) . . . . ?
C72 C70 C71 F03X 156.4(11) . . . . ?
C72 C70 C71 F39 -21.4(19) . . . . ?
C72 C70 C71 F37 97(2) . . . . ?
C72 C70 C71 F38 -140(2) . . . . ?
C43 C38 C39 C52 -179.2(4) . . . . ?
C43 C38 C39 C40 -0.6(7) . . . . ?
C43 C44 C45 C46 -173.5(4) . . . . ?
C43 C42 C41 C40 0.8(7) . . . . ?
C39 C52 C58 C57 175.9(4) . . . . ?
C39 C52 C53 C54 -176.9(4) . . . . ?
C39 C38 C43 C44 -176.9(4) . . . . ?
C39 C38 C43 C42 1.3(7) . . . . ?
C39 C40 C41 C42 0.0(7) . . . . ?
C83 C76 C77 C78 0.7(6) . . . . ?
C83 C76 B1 C60 163.3(4) . . . . ?
C83 C76 B1 C84 47.3(5) . . . . ?
C83 C76 B1 C68 -73.5(5) . . . . ?
C83 C81 C80 C78 0.7(7) . . . . ?
C83 C81 C82 F31 51.0(6) . . . . ?
C83 C81 C82 F33 -68.2(6) . . . . ?
C83 C81 C82 F32 173.6(4) . . . . ?
C44 C51 C49 C50 -180.0(4) . . . . ?
C44 C51 C49 C48 -0.8(7) . . . . ?
C44 C43 C42 C41 176.9(4) . . . . ?
C2 C3 C4 C6 -1.1(7) . . . . ?
C2 C3 C4 C5 -179.7(4) . . . . ?
C73 C75 C68 C69 -0.8(6) . . . . ?
C73 C75 C68 B1 -174.7(4) . . . . ?
C73 C72 C70 C69 0.4(7) . . . . ?
C73 C72 C70 C71 -179.6(4) . . . . ?
C77 C76 C83 C81 0.7(6) . . . . ?
C77 C76 B1 C60 -21.2(6) . . . . ?
C77 C76 B1 C84 -137.2(4) . . . . ?
C77 C76 B1 C68 102.0(5) . . . . ?
C77 C78 C79 F49 72.1(12) . . . . ?
C77 C78 C79 F11 -43.1(13) . . . . ?
C77 C78 C79 F10 -174.6(16) . . . . ?
C77 C78 C79 F36 122.9(18) . . . . ?
C77 C78 C79 F34 -14(2) . . . . ?
C77 C78 C79 F35 -121.7(15) . . . . ?
C8 N2 C38 C43 63.6(6) . . . . ?
C8 N2 C38 C39 -120.9(5) . . . . ?
C8 C7 C1 O1 -7.1(6) . . . . ?
C8 C7 C1 C2 173.0(4) . . . . ?
C8 C7 C6 C4 -176.2(4) . . . . ?
C15 N3 C11 C12 1.5(7) . . . . ?
C32 C31 C30 C17 177.1(4) . . . . ?
C32 C31 C30 C37 0.5(6) . . . . ?
C61 C60 C67 C65 3.6(7) . . . . ?
C61 C60 B1 C76 -54.3(5) . . . . ?
C61 C60 B1 C84 65.7(5) . . . . ?
C61 C60 B1 C68 -172.2(4) . . . . ?
C61 C62 C64 C65 -0.4(8) . . . . ?
C61 C62 C63 F45 144.7(5) . . . . ?
C61 C62 C63 F43 -98.3(6) . . . . ?
C61 C62 C63 F44 22.7(9) . . . . ?
C49 C51 C44 C43 174.6(4) . . . . ?
C49 C51 C44 C45 0.1(7) . . . . ?
C59 C57 C58 C52 -175.3(4) . . . . ?
C59 C57 C56 C54 175.5(4) . . . . ?
C29 C27 C26 C24 0.0(8) . . . . ?
C29 C27 C28 F15 11.5(7) . . . . ?
C29 C27 C28 F14 133.7(5) . . . . ?
C29 C27 C28 F13 -109.3(5) . . . . ?
C29 C22 C23 C24 -1.0(7) . . . . ?
C42 C43 C44 C51 -132.3(5) . . . . ?
C42 C43 C44 C45 42.0(6) . . . . ?
C11 N3 C15 C14 0.8(7) . . . . ?
C70 C69 C68 C75 1.4(6) . . . . ?
C70 C69 C68 B1 175.4(4) . . . . ?
C70 C72 C73 C75 0.2(7) . . . . ?
C70 C72 C73 C74 -179.1(4) . . . . ?
C47 C46 C45 C44 178.9(4) . . . . ?
C47 C46 C48 C49 -179.5(4) . . . . ?
C89 C91 C84 C85 -2.4(6) . . . . ?
C89 C91 C84 B1 -178.0(4) . . . . ?
C58 C52 C39 C38 51.5(6) . . . . ?
C58 C52 C39 C40 -127.1(5) . . . . ?
C58 C52 C53 C54 -1.1(6) . . . . ?
C58 C57 C59 F11A 74.8(8) . . . . ?
C58 C57 C59 F12A -48.4(9) . . . . ?
C58 C57 C59 F10A -170.0(8) . . . . ?
C58 C57 C59 F11B 130(3) . . . . ?
C58 C57 C59 F10B -110(3) . . . . ?
C58 C57 C59 F12B 22(4) . . . . ?
C58 C57 C56 C54 -0.2(7) . . . . ?
C34 C35 C36 F23 12.3(6) . . . . ?
C34 C35 C36 F22 -105.4(5) . . . . ?
C34 C35 C36 F24 132.6(5) . . . . ?
C34 C32 C33 F21 9.2(7) . . . . ?
C34 C32 C33 F19 -110.3(6) . . . . ?
C34 C32 C33 F20 130.8(6) . . . . ?
C36 C35 C34 C32 179.5(4) . . . . ?
C50 C49 C48 C46 179.4(4) . . . . ?
C53 C52 C39 C38 -132.8(5) . . . . ?
C53 C52 C39 C40 48.5(6) . . . . ?
C53 C52 C58 C57 0.2(6) . . . . ?
C53 C54 C56 C57 -0.8(7) . . . . ?
C53 C54 C55 F9 -175.9(5) . . . . ?
C53 C54 C55 F7 62.7(6) . . . . ?
C53 C54 C55 F8 -53.2(7) . . . . ?
C81 C80 C78 C77 0.7(7) . . . . ?
C81 C80 C78 C79 177.8(5) . . . . ?
C80 C81 C82 F31 -130.8(5) . . . . ?
C80 C81 C82 F33 109.9(6) . . . . ?
C80 C81 C82 F32 -8.2(6) . . . . ?
C80 C78 C79 F49 -105.1(12) . . . . ?
C80 C78 C79 F11 139.7(12) . . . . ?
C80 C78 C79 F10 8.2(18) . . . . ?
C80 C78 C79 F36 -54.3(19) . . . . ?
C80 C78 C79 F34 169(2) . . . . ?
C80 C78 C79 F35 61.1(15) . . . . ?
C88 C86 C85 C84 -0.7(7) . . . . ?
C88 C86 C87 F28 23.7(7) . . . . ?
C88 C86 C87 F29 -94.6(6) . . . . ?
C88 C86 C87 F30 143.4(5) . . . . ?
C88 C89 C90 F27 43.5(7) . . . . ?
C88 C89 C90 F26 -68.8(6) . . . . ?
C88 C89 C90 F25 170.3(5) . . . . ?
C56 C57 C59 F11A -101.0(8) . . . . ?
C56 C57 C59 F12A 135.9(8) . . . . ?
C56 C57 C59 F10A 14.2(9) . . . . ?
C56 C57 C59 F11B -46(3) . . . . ?
C56 C57 C59 F10B 74(3) . . . . ?
C56 C57 C59 F12B -154(3) . . . . ?
C56 C57 C58 C52 0.4(6) . . . . ?
C56 C54 C53 C52 1.4(7) . . . . ?
C56 C54 C55 F9 2.9(7) . . . . ?
C56 C54 C55 F7 -118.5(5) . . . . ?
C56 C54 C55 F8 125.6(5) . . . . ?
C45 C46 C48 C49 1.0(7) . . . . ?
C26 C27 C29 C22 -1.1(7) . . . . ?
C26 C27 C28 F15 -172.9(5) . . . . ?
C26 C27 C28 F14 -50.7(6) . . . . ?
C26 C27 C28 F13 66.4(7) . . . . ?
C26 C24 C25 F17 52(3) . . . . ?
C26 C24 C25 F16 -60(2) . . . . ?
C26 C24 C25 F18 171.6(11) . . . . ?
C26 C24 C25 F12 17(2) . . . . ?
C26 C24 C25 F16A -123(2) . . . . ?
C26 C24 C25 F18A 129(2) . . . . ?
C23 C22 C29 C27 1.6(6) . . . . ?
C23 C24 C25 F17 -130(2) . . . . ?
C23 C24 C25 F16 117.7(19) . . . . ?
C23 C24 C25 F18 -10.6(16) . . . . ?
C23 C24 C25 F12 -165.1(17) . . . . ?
C23 C24 C25 F16A 54(3) . . . . ?
C23 C24 C25 F18A -53(2) . . . . ?
C65 C66 F47A F46A 101(3) . . . . ?
C65 C66 F46A F47A -113.2(9) . . . . ?
C33 C32 C34 C35 -178.9(4) . . . . ?
C10 Ni1 N3 C15 -70.0(4) . . . . ?
C10 Ni1 N3 C11 113.9(4) . . . . ?
C48 C49 C50 F6 -134.4(5) . . . . ?
C48 C49 C50 F5 106.2(5) . . . . ?
C48 C49 C50 F4 -14.8(6) . . . . ?
C48 C46 C45 C44 -1.7(7) . . . . ?
C12 C13 C14 C15 -0.7(8) . . . . ?
C87 C86 C85 C84 -179.0(4) . . . . ?
C87 C86 C88 C89 177.4(5) . . . . ?
C14 C13 C12 C11 2.9(8) . . . . ?
C28 C27 C29 C22 174.5(4) . . . . ?
C28 C27 C26 C24 -175.6(5) . . . . ?
C64 C62 C63 F45 -37.8(8) . . . . ?
C64 C62 C63 F43 79.2(7) . . . . ?
C64 C62 C63 F44 -159.8(6) . . . . ?
C64 C65 C66 F48 10.4(11) . . . . ?
C64 C65 C66 F47 127.8(8) . . . . ?
C64 C65 C66 F46 -105.1(11) . . . . ?
C64 C65 C66 F47A -152.7(11) . . . . ?
C64 C65 C66 F48A 44(4) . . . . ?
C64 C65 C66 F46A -66(2) . . . . ?
C63 C62 C64 C65 -177.9(6) . . . . ?
C82 C81 C80 C78 -177.4(4) . . . . ?
C55 C54 C53 C52 -179.7(4) . . . . ?
C55 C54 C56 C57 -179.6(5) . . . . ?
B1 C60 C67 C65 175.7(5) . . . . ?
B1 C60 C61 C62 -174.8(5) . . . . ?
B1 C76 C83 C81 176.6(4) . . . . ?
B1 C76 C77 C78 -175.0(4) . . . . ?
C66 C65 C64 C62 -179.4(6) . . . . ?
C90 C89 C88 C86 -179.6(5) . . . . ?
F48A C66 F47A F46A -97(4) . . . . ?
F48A C66 F46A F47A 124(3) . . . . ?

loop_
_smtbx_masks_void_nr
_smtbx_masks_void_average_x
_smtbx_masks_void_average_y
_smtbx_masks_void_average_z
_smtbx_masks_void_volume
_smtbx_masks_void_count_electrons
_smtbx_masks_void_content
1 0.000 0.500 0.000 42.9 0.0 ?
2 0.000 0.500 0.500 42.9 0.0 ?
3 0.119 0.198 0.847 153.2 26.5 ?
4 0.119 0.802 0.347 153.2 26.5 ?
5 0.236 0.337 0.405 62.3 3.6 ?
6 0.236 0.663 0.905 62.3 3.6 ?
7 0.264 0.163 0.595 62.3 3.6 ?
8 0.264 0.837 0.095 62.3 3.6 ?
9 0.381 0.302 0.153 153.2 26.9 ?
10 0.381 0.698 0.653 153.2 26.9 ?
11 0.500 0.000 0.500 42.9 0.0 ?
12 0.500 0.000 0.000 42.9 0.0 ?
13 0.619 0.302 0.347 153.2 26.4 ?
14 0.619 0.698 0.847 153.2 26.4 ?
15 0.736 0.163 0.905 62.3 3.6 ?
16 0.736 0.837 0.405 62.3 3.6 ?
17 0.764 0.337 0.095 62.3 3.6 ?
18 0.764 0.663 0.595 62.3 3.6 ?
19 0.881 0.198 0.653 153.2 26.8 ?
20 0.881 0.802 0.153 153.2 26.8 ?
